data_1557654
loop_
_publ_author_name
'Latendresse, Trevor P.'
'Vieru, Veacheslav'
'Upadhyay, Apoorva'
'Bhuvanesh, Nattamai S.'
'Chibotaru, Liviu F.'
'Nippe, Michael'

_publ_section_title
;
 Trends in trigonal prismatic Ln-[1]ferrocenophane complexes and discovery
 of a Ho3+ single-molecule magnet
;
_journal_issue 15
_journal_name_full 'Chemical Science'
_journal_page_first 3936
_journal_page_last 3951
_journal_paper_doi 10.1039/D0SC01197E
_journal_volume 11
_journal_year 2020
_chemical_formula_moiety 'C38 H40 Er Fe3 Li2 O2, C16 H32 Li O4'
_chemical_formula_sum 'C54 H72 Er Fe3 Li3 O6'
_chemical_formula_weight 1172.74
_space_group_crystal_system monoclinic
_space_group_IT_number 14
_space_group_name_Hall '-P 2ybc'
_space_group_name_H-M_alt 'P 1 21/c 1'
_atom_sites_solution_hydrogens geom
_atom_sites_solution_primary dual
_audit_creation_date 2018-01-17
_audit_creation_method
;
Olex2 1.2-beta
(compiled 2017.03.28 svn.r3405 for OlexSys, GUI svn.r5335)
;
_audit_update_record
;
2020-02-27 deposited with the CCDC.	2020-03-24 downloaded from the CCDC.
;
_cell_angle_alpha 90
_cell_angle_beta 92.262(4)
_cell_angle_gamma 90
_cell_formula_units_Z 8
_cell_length_a 11.4007(11)
_cell_length_b 63.598(6)
_cell_length_c 13.7293(14)
_cell_measurement_reflns_used 9382
_cell_measurement_temperature 110.0
_cell_measurement_theta_max 24.713
_cell_measurement_theta_min 2.400
_cell_volume 9946.8(17)
_computing_cell_refinement 'SAINT v8.37A (Bruker, 2015)'
_computing_data_reduction 'SAINT v8.37A (Bruker, 2015)'
_computing_molecular_graphics 'Olex2 (Dolomanov et al., 2009)'
_computing_publication_material 'Olex2 (Dolomanov et al., 2009)'
_computing_structure_refinement 'ShelXL (Sheldrick, 2015)'
_computing_structure_solution 'ShelXT (Sheldrick, 2015)'
_diffrn_ambient_temperature 110.0
_diffrn_measured_fraction_theta_full 0.979
_diffrn_measured_fraction_theta_max 0.979
_diffrn_measurement_device_type 'Bruker APEX-II CCD'
_diffrn_measurement_method '\f and \w scans'
_diffrn_radiation_type MoK\a
_diffrn_radiation_wavelength 0.71073
_diffrn_reflns_av_R_equivalents 0.0544
_diffrn_reflns_av_unetI/netI 0.0388
_diffrn_reflns_Laue_measured_fraction_full 0.979
_diffrn_reflns_Laue_measured_fraction_max 0.979
_diffrn_reflns_limit_h_max 10
_diffrn_reflns_limit_h_min -10
_diffrn_reflns_limit_k_max 61
_diffrn_reflns_limit_k_min -61
_diffrn_reflns_limit_l_max 13
_diffrn_reflns_limit_l_min -13
_diffrn_reflns_number 54860
_diffrn_reflns_point_group_measured_fraction_full 0.979
_diffrn_reflns_point_group_measured_fraction_max 0.979
_diffrn_reflns_theta_full 19.999
_diffrn_reflns_theta_max 19.999
_diffrn_reflns_theta_min 2.183
_diffrn_standards_number 0
_exptl_absorpt_coefficient_mu 2.577
_exptl_absorpt_correction_T_max 0.2582
_exptl_absorpt_correction_T_min 0.1697
_exptl_absorpt_correction_type multi-scan
_exptl_absorpt_process_details
'SADABS-2016/2 (Bruker,2016/2) was used for absorption correction. wR2(int) was 0.1390 before and 0.0768 after correction. The Ratio of minimum to maximum transmission is 0.6572. The \l/2 correction factor is Not present.'
_exptl_crystal_colour colourless
_exptl_crystal_colour_primary colourless
_exptl_crystal_density_diffrn 1.566
_exptl_crystal_description block
_exptl_crystal_F_000 4792
_exptl_crystal_size_max 0.298
_exptl_crystal_size_mid 0.231
_exptl_crystal_size_min 0.158
_refine_diff_density_max 0.680
_refine_diff_density_min -0.819
_refine_diff_density_rms 0.110
_refine_ls_extinction_method none
_refine_ls_goodness_of_fit_ref 1.265
_refine_ls_hydrogen_treatment constr
_refine_ls_matrix_type full
_refine_ls_number_parameters 1203
_refine_ls_number_reflns 9065
_refine_ls_number_restraints 465
_refine_ls_restrained_S_all 1.235
_refine_ls_R_factor_all 0.0567
_refine_ls_R_factor_gt 0.0493
_refine_ls_shift/su_max 0.006
_refine_ls_shift/su_mean 0.000
_refine_ls_structure_factor_coef Fsqd
_refine_ls_weighting_details 'w=1/[\s^2^(Fo^2^)+95.9735P] where P=(Fo^2^+2Fc^2^)/3'
_refine_ls_weighting_scheme calc
_refine_ls_wR_factor_gt 0.0938
_refine_ls_wR_factor_ref 0.0967
_reflns_Friedel_coverage 0.000
_reflns_number_gt 8060
_reflns_number_total 9065
_reflns_threshold_expression 'I > 2\s(I)'
_cod_data_source_file d0sc01197e2.cif
_cod_data_source_block mntpl041
_cod_depositor_comments
;Adding full bibliography for 1557647--1557656.cif.

 Adding full bibliography for 1557647--1557656.cif.
;
_cod_original_cell_volume 9946.9(17)
_cod_database_code 1557654
_shelx_shelxl_version_number 2017/1
_shelx_space_group_comment
;
The symmetry employed for this shelxl refinement is uniquely defined
by the following loop, which should always be used as a source of
symmetry information in preference to the above space-group names.
They are only intended as comments.
;
_shelx_estimated_absorpt_t_max 0.686
_shelx_estimated_absorpt_t_min 0.514
_olex2_refinement_description
;
1. Fixed Uiso
 At 1.2 times of:
  All C(H) groups, All C(H,H) groups, All C(H,H,H,H) groups
2. Restrained distances
 C42-C41A \\sim C42-C41 \\sim C41A-C40 \\sim C41-C40
 with sigma of 0.005
3. Uiso/Uaniso restraints and constraints
O3D \\sim C39D \\sim C40D \\sim C41D \\sim C42D \\sim O3E \\sim C39E \\sim C40E
\\sim C41E \\sim C42E: within 2A with sigma of 0.005 and sigma for terminal
atoms of 0.01
C40 \\sim C41 \\sim C42 \\sim C41A: within 2A with sigma of 0.005 and sigma for
terminal atoms of 0.01
C29 \\sim C30 \\sim C26 \\sim C27 \\sim C28: within 2A with sigma of 0.005 and
sigma for terminal atoms of 0.01
C20 \\sim C19 \\sim C18 \\sim C17: within 2A with sigma of 0.005 and sigma for
terminal atoms of 0.01
C11 \\sim C12 \\sim C13 \\sim C14: within 2A with sigma of 0.005 and sigma for
terminal atoms of 0.01
C1 \\sim C2 \\sim C3 \\sim C4: within 2A with sigma of 0.005 and sigma for
terminal atoms of 0.01
Er1D \\sim Li2D \\sim O2D: within 2A with sigma of 0.005 and sigma for terminal
atoms of 0.01
Uanis(O3D) = Uanis(O3E)
Uanis(C41) = Uanis(C41A)
Uanis(C22D) = Uanis(C23D) = Uanis(C24D)
Uanis(C12D) = Uanis(C11D) = Uanis(C15D) = Uanis(C14D) = Uanis(C13D)
Uanis(C5D) = Uanis(C4D) = Uanis(C3D)
4. Rigid body (RIGU) restrains
 O3D, C39D, C40D, C41D, C42D, O3E, C39E, C40E, C41E, C42E
 with sigma for 1-2 distances of 0.005 and sigma for 1-3 distances of 0.005
 C40, C41, C42, C41A
 with sigma for 1-2 distances of 0.005 and sigma for 1-3 distances of 0.005
 C26, C27, C28, C29, C30
 with sigma for 1-2 distances of 0.005 and sigma for 1-3 distances of 0.005
 C20, C19, C18, C17
 with sigma for 1-2 distances of 0.005 and sigma for 1-3 distances of 0.005
 C11, C12, C13, C14
 with sigma for 1-2 distances of 0.005 and sigma for 1-3 distances of 0.005
 C1, C2, C3, C4
 with sigma for 1-2 distances of 0.005 and sigma for 1-3 distances of 0.005
 Er1D, Li2D, O2D
 with sigma for 1-2 distances of 0.005 and sigma for 1-3 distances of 0.005
5. Same fragment restrains
{O4, C43, C44, C45, C46} sigma for 1-2: 0.005, 1-3: 0.04
as
{O3D, C39D, C40D, C41D, C42D}
{O4, C43, C44, C45, C46} sigma for 1-2: 0.005, 1-3: 0.04
as
{O3E, C39E, C40E, C41E, C42E}
6. Others
 Sof(O3E)=Sof(C39E)=Sof(H39C)=Sof(H39D)=Sof(C40E)=Sof(H40C)=Sof(H40D)=
 Sof(C41E)=Sof(H41C)=Sof(H41D)=Sof(C42E)=Sof(H42C)=Sof(H42D)=1-FVAR(1)
 Sof(O3D)=Sof(C39D)=Sof(H39A)=Sof(H39B)=Sof(C40D)=Sof(H40A)=Sof(H40B)=
 Sof(C41D)=Sof(H41A)=Sof(H41B)=Sof(C42D)=Sof(H42A)=Sof(H42B)=FVAR(1)
 Sof(H40G)=Sof(H40H)=Sof(H42G)=Sof(H42H)=Sof(C41A)=Sof(H41G)=Sof(H41H)=1-FVAR(2)
 Sof(H40E)=Sof(H40F)=Sof(C41)=Sof(H41E)=Sof(H41F)=Sof(H42E)=Sof(H42F)=FVAR(2)
7.a Secondary CH2 refined with riding coordinates:
 C31(H31A,H31B), C32(H32A,H32B), C33(H33A,H33B), C34(H34A,H34B), C35(H35A,
 H35B), C36(H36A,H36B), C37(H37A,H37B), C38(H38A,H38B), C31D(H31C,H31D),
 C32D(H32C,H32D), C33D(H33C,H33D), C34D(H34C,H34D), C35D(H35C,H35D), C36D(H36C,
 H36D), C37D(H37C,H37D), C38D(H38C,H38D), C43(H43C,H43D), C44(H44C,H44D),
 C45(H45C,H45D), C46(H46C,H46D), C39(H39E,H39F), C40(H40E,H40F), C40(H40G,H40H),
  C41(H41E,H41F), C42(H42E,H42F), C42(H42G,H42H), C47(H47C,H47D), C48(H48C,
 H48D), C49(H49C,H49D), C50(H50C,H50D), C51(H51C,H51D), C52(H52C,H52D),
 C53(H53C,H53D), C54(H54C,H54D), C39D(H39A,H39B), C40D(H40A,H40B), C41D(H41A,
 H41B), C42D(H42A,H42B), C39E(H39C,H39D), C40E(H40C,H40D), C41E(H41C,H41D),
 C42E(H42C,H42D), C43D(H43A,H43B), C44D(H44A,H44B), C45D(H45A,H45B), C46D(H46A,
 H46B), C47D(H47A,H47B), C48D(H48A,H48B), C49D(H49A,H49B), C50D(H50A,H50B),
 C51D(H51A,H51B), C52D(H52A,H52B), C53D(H53A,H53B), C54D(H54A,H54B), C41A(H41G,
 H41H)
7.b Aromatic/amide H refined with riding coordinates:
 C2(H2), C3(H3), C4(H4), C5(H5), C7(H7), C8(H8), C9(H9), C10(H10), C12(H12),
 C13(H13), C14(H14), C15(H15), C17(H17), C18(H18), C19(H19), C20(H20), C22(H22),
  C23(H23), C24(H24), C25(H25), C27(H27), C28(H28), C29(H29), C30(H30),
 C2D(H2D), C3D(H3D), C4D(H4D), C5D(H5D), C7D(H7D), C8D(H8D), C9D(H9D),
 C10D(H10D), C12D(H12D), C13D(H13D), C14D(H14D), C15D(H15D), C17D(H17D),
 C18D(H18D), C19D(H19D), C20D(H20D), C22D(H22D), C23D(H23D), C24D(H24D),
 C25D(H25D), C27D(H27D), C28D(H28D), C29D(H29D), C30D(H30D)
;
_olex2_submission_special_instructions 'No special instructions were received'

loop_
_space_group_symop_operation_xyz
'x, y, z'
'-x, y+1/2, -z+1/2'
'-x, -y, -z'
'x, -y-1/2, z-1/2'

loop_
_atom_site_label
_atom_site_type_symbol
_atom_site_fract_x
_atom_site_fract_y
_atom_site_fract_z
_atom_site_U_iso_or_equiv
_atom_site_adp_type
_atom_site_occupancy
_atom_site_site_symmetry_order
_atom_site_calc_flag
_atom_site_refinement_flags_posn
_atom_site_refinement_flags_adp
_atom_site_refinement_flags_occupancy
_atom_site_disorder_assembly
_atom_site_disorder_group
Er1 Er 0.84746(4) 0.43604(2) 0.28264(3) 0.01166(14) Uani 1 1 d . . . . .
Fe1 Fe 1.07252(11) 0.41169(2) 0.37713(10) 0.0159(4) Uani 1 1 d . . . . .
Fe2 Fe 0.58806(11) 0.42726(2) 0.35428(9) 0.0130(3) Uani 1 1 d . . . . .
Fe3 Fe 0.87910(11) 0.46900(2) 0.10721(9) 0.0141(3) Uani 1 1 d . . . . .
O1 O 0.8148(5) 0.37834(10) 0.0796(4) 0.0207(17) Uani 1 1 d . . . . .
O2 O 0.8940(6) 0.48366(10) 0.5340(4) 0.0209(17) Uani 1 1 d . . . . .
C1 C 0.9779(8) 0.40561(15) 0.2472(7) 0.016(2) Uani 1 1 d . U . . .
C2 C 1.1034(8) 0.40721(15) 0.2329(7) 0.0158(17) Uani 1 1 d . U . . .
H2 H 1.138097 0.416867 0.189752 0.019 Uiso 1 1 calc R . . . .
C3 C 1.1683(8) 0.39217(15) 0.2927(7) 0.0193(18) Uani 1 1 d . U . . .
H3 H 1.251119 0.390401 0.296344 0.023 Uiso 1 1 calc R . . . .
C4 C 1.0868(8) 0.38078(15) 0.3441(7) 0.018(2) Uani 1 1 d . U . . .
H4 H 1.103842 0.369926 0.389997 0.022 Uiso 1 1 calc R . . . .
C5 C 0.9738(8) 0.38834(16) 0.3153(7) 0.018(3) Uani 1 1 d . . . . .
H5 H 0.902917 0.382667 0.338318 0.022 Uiso 1 1 calc R . . . .
C6 C 0.9924(8) 0.43885(15) 0.4259(7) 0.014(2) Uani 1 1 d . . . . .
C7 C 1.1164(8) 0.44200(16) 0.4125(7) 0.020(3) Uani 1 1 d . . . . .
H7 H 1.147677 0.452367 0.371054 0.024 Uiso 1 1 calc R . . . .
C8 C 1.1846(9) 0.42773(16) 0.4689(7) 0.024(3) Uani 1 1 d . . . . .
H8 H 1.267777 0.426669 0.470519 0.029 Uiso 1 1 calc R . . . .
C9 C 1.1080(9) 0.41534(17) 0.5222(7) 0.024(3) Uani 1 1 d . . . . .
H9 H 1.129545 0.404362 0.566335 0.029 Uiso 1 1 calc R . . . .
C10 C 0.9923(8) 0.42233(16) 0.4977(7) 0.022(3) Uani 1 1 d . . . . .
H10 H 0.923577 0.416820 0.525233 0.026 Uiso 1 1 calc R . . . .
C11 C 0.6852(8) 0.40894(15) 0.2600(7) 0.014(2) Uani 1 1 d . U . . .
C12 C 0.6416(8) 0.39684(15) 0.3416(7) 0.0160(17) Uani 1 1 d . U . . .
H12 H 0.690017 0.389196 0.386982 0.019 Uiso 1 1 calc R . . . .
C13 C 0.5176(8) 0.39801(16) 0.3440(7) 0.0185(18) Uani 1 1 d . U . . .
H13 H 0.469996 0.391645 0.391005 0.022 Uiso 1 1 calc R . . . .
C14 C 0.4778(8) 0.41030(15) 0.2641(7) 0.018(2) Uani 1 1 d . U . . .
H14 H 0.398551 0.413669 0.246467 0.022 Uiso 1 1 calc R . . . .
C15 C 0.5790(8) 0.41668(16) 0.2151(7) 0.018(3) Uani 1 1 d . . . . .
H15 H 0.576333 0.425224 0.158297 0.021 Uiso 1 1 calc R . . . .
C16 C 0.7034(8) 0.45124(15) 0.3979(7) 0.019(3) Uani 1 1 d . . . . .
C17 C 0.6609(8) 0.43927(15) 0.4801(6) 0.016(2) Uani 1 1 d . U . . .
H17 H 0.710269 0.432025 0.526279 0.019 Uiso 1 1 calc R . . . .
C18 C 0.5372(8) 0.43983(15) 0.4822(7) 0.0178(17) Uani 1 1 d . U . . .
H18 H 0.490115 0.433147 0.528701 0.021 Uiso 1 1 calc R . . . .
C19 C 0.4966(8) 0.45218(15) 0.4025(7) 0.0177(17) Uani 1 1 d . U . . .
H19 H 0.416979 0.455166 0.384504 0.021 Uiso 1 1 calc R . . . .
C20 C 0.5970(8) 0.45932(15) 0.3541(7) 0.017(2) Uani 1 1 d . U . . .
H20 H 0.593760 0.468403 0.299111 0.020 Uiso 1 1 calc R . . . .
C21 C 0.8203(8) 0.43776(15) 0.0984(6) 0.016(2) Uani 1 1 d . . . . .
C22 C 0.7363(9) 0.45259(16) 0.0556(7) 0.024(3) Uani 1 1 d . . . . .
H22 H 0.658154 0.454199 0.076128 0.029 Uiso 1 1 calc R . . . .
C23 C 0.7852(10) 0.46439(16) -0.0206(7) 0.027(3) Uani 1 1 d . . . . .
H23 H 0.746691 0.474939 -0.058989 0.032 Uiso 1 1 calc R . . . .
C24 C 0.9015(10) 0.45749(16) -0.0284(7) 0.024(3) Uani 1 1 d . . . . .
H24 H 0.956194 0.462636 -0.073111 0.029 Uiso 1 1 calc R . . . .
C25 C 0.9230(9) 0.44136(16) 0.0426(7) 0.024(3) Uani 1 1 d . . . . .
H25 H 0.995173 0.434018 0.051843 0.029 Uiso 1 1 calc R . . . .
C26 C 0.9035(8) 0.47382(15) 0.2572(7) 0.0172(17) Uani 1 1 d . U . . .
C27 C 0.8260(8) 0.48915(15) 0.2116(7) 0.0175(17) Uani 1 1 d . U . . .
H27 H 0.747493 0.491483 0.229636 0.021 Uiso 1 1 calc R . . . .
C28 C 0.8814(8) 0.50045(15) 0.1357(7) 0.0173(17) Uani 1 1 d . U . . .
H28 H 0.847059 0.511100 0.095404 0.021 Uiso 1 1 calc R . . . .
C29 C 0.9968(8) 0.49267(15) 0.1327(7) 0.0181(17) Uani 1 1 d . U . . .
H29 H 1.055078 0.497184 0.089749 0.022 Uiso 1 1 calc R . . . .
C30 C 1.0106(8) 0.47669(15) 0.2062(7) 0.0187(17) Uani 1 1 d . U . . .
H30 H 1.081002 0.469030 0.219428 0.022 Uiso 1 1 calc R . . . .
C31 C 0.9097(9) 0.37308(17) 0.0183(8) 0.030(3) Uani 1 1 d . . . . .
H31A H 0.948911 0.385942 -0.004735 0.036 Uiso 1 1 calc R . . . .
H31B H 0.880933 0.364834 -0.038918 0.036 Uiso 1 1 calc R . . . .
C32 C 0.9930(9) 0.36012(18) 0.0827(8) 0.034(3) Uani 1 1 d . . . . .
H32A H 1.047665 0.369252 0.121324 0.041 Uiso 1 1 calc R . . . .
H32B H 1.039037 0.350274 0.043472 0.041 Uiso 1 1 calc R . . . .
C33 C 0.9108(9) 0.34824(18) 0.1487(8) 0.034(3) Uani 1 1 d . . . . .
H33A H 0.901535 0.333436 0.127483 0.041 Uiso 1 1 calc R . . . .
H33B H 0.941080 0.348494 0.217274 0.041 Uiso 1 1 calc R . . . .
C34 C 0.7952(9) 0.36002(16) 0.1375(8) 0.027(3) Uani 1 1 d . . . . .
H34A H 0.734736 0.350969 0.105055 0.033 Uiso 1 1 calc R . . . .
H34B H 0.767560 0.364134 0.202227 0.033 Uiso 1 1 calc R . . . .
C35 C 0.9886(9) 0.47838(18) 0.6027(8) 0.033(3) Uani 1 1 d . . . . .
H35A H 1.026574 0.491222 0.629767 0.040 Uiso 1 1 calc R . . . .
H35B H 1.048478 0.469659 0.571572 0.040 Uiso 1 1 calc R . . . .
C36 C 0.9296(10) 0.46626(19) 0.6809(8) 0.039(3) Uani 1 1 d . . . . .
H36A H 0.973013 0.467679 0.744454 0.047 Uiso 1 1 calc R . . . .
H36B H 0.923027 0.451167 0.663875 0.047 Uiso 1 1 calc R . . . .
C37 C 0.8074(9) 0.47668(19) 0.6834(8) 0.037(3) Uani 1 1 d . . . . .
H37A H 0.744792 0.465917 0.684747 0.045 Uiso 1 1 calc R . . . .
H37B H 0.801990 0.485846 0.741315 0.045 Uiso 1 1 calc R . . . .
C38 C 0.7973(10) 0.48939(18) 0.5910(7) 0.034(3) Uani 1 1 d . . . . .
H38A H 0.722247 0.486271 0.555132 0.041 Uiso 1 1 calc R . . . .
H38B H 0.799908 0.504609 0.606101 0.041 Uiso 1 1 calc R . . . .
Li1 Li 0.8154(12) 0.4047(2) 0.1506(11) 0.013(4) Uani 1 1 d . . . . .
Li2 Li 0.8773(13) 0.4671(3) 0.4179(11) 0.019(4) Uani 1 1 d . . . . .
Er1D Er 0.43008(4) 0.32154(2) 0.73900(3) 0.01231(14) Uani 1 1 d . U . . .
Fe1D Fe 0.44686(11) 0.35534(2) 0.56898(9) 0.0143(4) Uani 1 1 d . . . . .
Fe2D Fe 0.65971(11) 0.30260(2) 0.85037(10) 0.0165(4) Uani 1 1 d . . . . .
Fe3D Fe 0.17347(11) 0.30377(2) 0.79609(10) 0.0157(4) Uani 1 1 d . . . . .
O1D O 0.4343(5) 0.26615(10) 0.5233(5) 0.0211(17) Uani 1 1 d . . . . .
O2D O 0.4026(5) 0.37005(10) 0.9871(5) 0.0214(16) Uani 1 1 d . U . . .
C1D C 0.4289(8) 0.32301(16) 0.5551(7) 0.020(3) Uani 1 1 d . . . . .
C2D C 0.3351(9) 0.33418(16) 0.5034(7) 0.024(3) Uani 1 1 d . . . . .
H2D H 0.254076 0.332355 0.514952 0.028 Uiso 1 1 calc R . . . .
C3D C 0.3791(8) 0.34819(16) 0.4335(7) 0.0201(14) Uani 1 1 d . . . . .
H3D H 0.334282 0.357414 0.392317 0.024 Uiso 1 1 calc R . . . .
C4D C 0.5019(8) 0.34587(15) 0.4366(7) 0.0201(14) Uani 1 1 d . . . . .
H4D H 0.554969 0.353147 0.396935 0.024 Uiso 1 1 calc R . . . .
C5D C 0.5328(9) 0.33075(15) 0.5093(7) 0.0201(14) Uani 1 1 d . . . . .
H5D H 0.610716 0.326318 0.525536 0.024 Uiso 1 1 calc R . . . .
C6D C 0.4439(9) 0.36073(16) 0.7195(7) 0.022(3) Uani 1 1 d . . . . .
C7D C 0.3546(9) 0.37206(16) 0.6652(7) 0.024(3) Uani 1 1 d . . . . .
H7D H 0.273034 0.370681 0.675381 0.029 Uiso 1 1 calc R . . . .
C8D C 0.4020(8) 0.38559(15) 0.5944(7) 0.018(3) Uani 1 1 d . . . . .
H8D H 0.358870 0.394408 0.550130 0.022 Uiso 1 1 calc R . . . .
C9D C 0.5252(9) 0.38346(16) 0.6023(7) 0.024(3) Uani 1 1 d . . . . .
H9D H 0.580945 0.390689 0.565012 0.028 Uiso 1 1 calc R . . . .
C10D C 0.5494(9) 0.36853(16) 0.6762(7) 0.021(3) Uani 1 1 d . . . . .
H10D H 0.626380 0.364058 0.695451 0.026 Uiso 1 1 calc R . . . .
C11D C 0.5875(8) 0.29468(15) 0.7135(7) 0.0174(11) Uani 1 1 d . . . . .
C12D C 0.7084(8) 0.30182(15) 0.7104(7) 0.0174(11) Uani 1 1 d . . . . .
H12D H 0.732450 0.313397 0.672259 0.021 Uiso 1 1 calc R . . . .
C13D C 0.7869(8) 0.28968(15) 0.7705(7) 0.0174(11) Uani 1 1 d . . . . .
H13D H 0.868807 0.291938 0.781050 0.021 Uiso 1 1 calc R . . . .
C14D C 0.7200(8) 0.27384(15) 0.8107(7) 0.0174(11) Uani 1 1 d . . . . .
H14D H 0.749198 0.263148 0.853507 0.021 Uiso 1 1 calc R . . . .
C15D C 0.6015(8) 0.27621(15) 0.7778(7) 0.0174(11) Uani 1 1 d . . . . .
H15D H 0.539347 0.267125 0.794814 0.021 Uiso 1 1 calc R . . . .
C16D C 0.5528(8) 0.32730(16) 0.8930(7) 0.017(3) Uani 1 1 d . . . . .
C17D C 0.6748(9) 0.33347(17) 0.8936(7) 0.025(3) Uani 1 1 d . . . . .
H17D H 0.704821 0.344930 0.857946 0.030 Uiso 1 1 calc R . . . .
C18D C 0.7445(9) 0.31969(19) 0.9564(8) 0.032(3) Uani 1 1 d . . . . .
H18D H 0.827253 0.320296 0.967426 0.038 Uiso 1 1 calc R . . . .
C19D C 0.6683(9) 0.30531(18) 0.9980(7) 0.028(3) Uani 1 1 d . . . . .
H19D H 0.690250 0.294459 1.042649 0.034 Uiso 1 1 calc R . . . .
C20D C 0.5531(9) 0.30970(17) 0.9620(7) 0.023(3) Uani 1 1 d . . . . .
H20D H 0.485056 0.302265 0.980132 0.028 Uiso 1 1 calc R . . . .
C21D C 0.2979(8) 0.29071(16) 0.7044(6) 0.020(3) Uani 1 1 d . . . . .
C22D C 0.2676(8) 0.27706(16) 0.7840(7) 0.0241(15) Uani 1 1 d . . . . .
H22D H 0.322202 0.271975 0.832547 0.029 Uiso 1 1 calc R . . . .
C23D C 0.1459(8) 0.27226(16) 0.7803(7) 0.0241(15) Uani 1 1 d . . . . .
H23D H 0.106829 0.263362 0.824115 0.029 Uiso 1 1 calc R . . . .
C24D C 0.0934(9) 0.28291(16) 0.7008(7) 0.0241(15) Uani 1 1 d . . . . .
H24D H 0.012555 0.282734 0.681252 0.029 Uiso 1 1 calc R . . . .
C25D C 0.1844(8) 0.29407(15) 0.6549(6) 0.015(2) Uani 1 1 d . . . . .
H25D H 0.172392 0.302660 0.598758 0.018 Uiso 1 1 calc R . . . .
C26D C 0.2603(8) 0.33050(15) 0.8474(6) 0.015(2) Uani 1 1 d . . . . .
C27D C 0.2256(8) 0.31737(15) 0.9259(7) 0.018(3) Uani 1 1 d . . . . .
H27D H 0.278215 0.311654 0.974345 0.022 Uiso 1 1 calc R . . . .
C28D C 0.1012(8) 0.31397(16) 0.9220(7) 0.020(3) Uani 1 1 d . . . . .
H28D H 0.057942 0.305619 0.965334 0.024 Uiso 1 1 calc R . . . .
C29D C 0.0555(8) 0.32553(15) 0.8407(7) 0.018(3) Uani 1 1 d . . . . .
H29D H -0.024577 0.326385 0.819178 0.021 Uiso 1 1 calc R . . . .
C30D C 0.1514(8) 0.33554(16) 0.7975(7) 0.020(3) Uani 1 1 d . . . . .
H30D H 0.144386 0.344502 0.742245 0.023 Uiso 1 1 calc R . . . .
C31D C 0.4714(8) 0.24578(17) 0.5589(8) 0.027(3) Uani 1 1 d . . . . .
H31C H 0.536287 0.247212 0.608584 0.033 Uiso 1 1 calc R . . . .
H31D H 0.498542 0.236951 0.504880 0.033 Uiso 1 1 calc R . . . .
C32D C 0.3662(8) 0.23629(17) 0.6026(8) 0.026(3) Uani 1 1 d . . . . .
H32C H 0.360976 0.240412 0.671797 0.032 Uiso 1 1 calc R . . . .
H32D H 0.368229 0.220756 0.598139 0.032 Uiso 1 1 calc R . . . .
C33D C 0.2634(8) 0.24530(16) 0.5408(7) 0.021(3) Uani 1 1 d . . . . .
H33C H 0.228014 0.234377 0.497492 0.026 Uiso 1 1 calc R . . . .
H33D H 0.202119 0.250918 0.582819 0.026 Uiso 1 1 calc R . . . .
C34D C 0.3169(9) 0.26284(16) 0.4814(7) 0.022(3) Uani 1 1 d . . . . .
H34C H 0.320226 0.258686 0.412060 0.026 Uiso 1 1 calc R . . . .
H34D H 0.269700 0.275851 0.485581 0.026 Uiso 1 1 calc R . . . .
C35D C 0.5008(9) 0.37171(17) 1.0541(7) 0.029(3) Uani 1 1 d . . . . .
H35C H 0.509012 0.386314 1.078293 0.035 Uiso 1 1 calc R . . . .
H35D H 0.573851 0.367723 1.022064 0.035 Uiso 1 1 calc R . . . .
C36D C 0.4783(11) 0.35707(19) 1.1362(8) 0.044(3) Uani 1 1 d . . . . .
H36C H 0.503029 0.363407 1.199584 0.053 Uiso 1 1 calc R . . . .
H36D H 0.520409 0.343600 1.128324 0.053 Uiso 1 1 calc R . . . .
C37D C 0.3444(10) 0.3538(2) 1.1291(8) 0.044(3) Uani 1 1 d . . . . .
H37C H 0.324871 0.338894 1.114413 0.053 Uiso 1 1 calc R . . . .
H37D H 0.308022 0.357820 1.190632 0.053 Uiso 1 1 calc R . . . .
C38D C 0.3031(9) 0.3679(2) 1.0464(8) 0.038(3) Uani 1 1 d . . . . .
H38C H 0.236228 0.361557 1.009021 0.045 Uiso 1 1 calc R . . . .
H38D H 0.278671 0.381806 1.071438 0.045 Uiso 1 1 calc R . . . .
Li1D Li 0.4441(12) 0.2908(2) 0.6034(10) 0.014(4) Uani 1 1 d . . . . .
Li2D Li 0.4164(13) 0.3520(3) 0.8760(11) 0.020(3) Uani 1 1 d . U . . .
O3 O 0.9857(5) 0.30259(11) 0.3366(5) 0.0255(18) Uani 1 1 d . . . . .
O4 O 0.8621(5) 0.27293(10) 0.4886(5) 0.0248(18) Uani 1 1 d D . . . .
C43 C 0.9552(8) 0.25855(16) 0.4709(7) 0.030(3) Uani 1 1 d D . . . .
H43C H 1.031776 0.264857 0.490985 0.036 Uiso 1 1 calc R . . . .
H43D H 0.956216 0.255086 0.400645 0.036 Uiso 1 1 calc R . . . .
C44 C 0.9338(8) 0.23905(16) 0.5294(7) 0.030(3) Uani 1 1 d D . . . .
H44C H 1.007595 0.233883 0.561447 0.036 Uiso 1 1 calc R . . . .
H44D H 0.899467 0.227753 0.487677 0.036 Uiso 1 1 calc R . . . .
C45 C 0.8480(8) 0.24623(15) 0.6041(7) 0.025(3) Uani 1 1 d D . . . .
H45C H 0.797702 0.234496 0.624995 0.030 Uiso 1 1 calc R . . . .
H45D H 0.889184 0.252439 0.662086 0.030 Uiso 1 1 calc R . . . .
C46 C 0.7785(8) 0.26232(15) 0.5484(7) 0.019(3) Uani 1 1 d D . . . .
H46C H 0.715991 0.255592 0.507146 0.023 Uiso 1 1 calc R . . . .
H46D H 0.741964 0.272374 0.593097 0.023 Uiso 1 1 calc R . . . .
O5 O 0.7085(5) 0.30009(11) 0.3448(5) 0.0251(18) Uani 1 1 d . . . . .
O6 O 0.8708(5) 0.32608(10) 0.5019(5) 0.0235(17) Uani 1 1 d . . . . .
C39 C 1.0926(8) 0.31349(18) 0.3632(7) 0.028(3) Uani 1 1 d . . . . .
H39E H 1.129923 0.307172 0.422549 0.034 Uiso 1 1 calc R . . . .
H39F H 1.076069 0.328479 0.376479 0.034 Uiso 1 1 calc R . . . .
C40 C 1.1713(10) 0.3116(2) 0.2802(8) 0.048(2) Uani 1 1 d D U . . .
H40E H 1.197992 0.325676 0.259959 0.058 Uiso 0.28(3) 1 calc R . P A 1
H40F H 1.241129 0.303084 0.299506 0.058 Uiso 0.28(3) 1 calc R . P A 1
H40G H 1.164121 0.323997 0.236861 0.058 Uiso 0.72(3) 1 calc R . P A 2
H40H H 1.254142 0.310086 0.303476 0.058 Uiso 0.72(3) 1 calc R . P A 2
C41 C 1.105(3) 0.3013(9) 0.1992(13) 0.0447(19) Uani 0.28(3) 1 d D U P A 1
H41E H 1.153199 0.290383 0.168644 0.054 Uiso 0.28(3) 1 calc R . P A 1
H41F H 1.080071 0.311733 0.148933 0.054 Uiso 0.28(3) 1 calc R . P A 1
C42 C 1.0024(9) 0.2919(2) 0.2445(8) 0.040(2) Uani 1 1 d D U . . .
H42E H 0.931701 0.293530 0.200970 0.049 Uiso 0.28(3) 1 calc R . P A 1
H42F H 1.015899 0.276694 0.255915 0.049 Uiso 0.28(3) 1 calc R . P A 1
H42G H 0.958956 0.299191 0.190586 0.049 Uiso 0.72(3) 1 calc R . P A 2
H42H H 0.974275 0.277186 0.247523 0.049 Uiso 0.72(3) 1 calc R . P A 2
C47 C 0.6125(9) 0.28681(18) 0.3773(8) 0.032(3) Uani 1 1 d . . . . .
H47C H 0.600600 0.288920 0.447662 0.039 Uiso 1 1 calc R . . . .
H47D H 0.629815 0.271782 0.365857 0.039 Uiso 1 1 calc R . . . .
C48 C 0.5064(9) 0.29348(17) 0.3184(7) 0.027(3) Uani 1 1 d . . . . .
H48C H 0.462842 0.304614 0.352133 0.033 Uiso 1 1 calc R . . . .
H48D H 0.453153 0.281441 0.304774 0.033 Uiso 1 1 calc R . . . .
C49 C 0.5565(9) 0.3016(2) 0.2267(8) 0.040(3) Uani 1 1 d . . . . .
H49C H 0.502203 0.311723 0.193514 0.048 Uiso 1 1 calc R . . . .
H49D H 0.573171 0.290010 0.181366 0.048 Uiso 1 1 calc R . . . .
C50 C 0.6673(9) 0.31228(18) 0.2619(7) 0.030(3) Uani 1 1 d . . . . .
H50C H 0.725865 0.312274 0.210487 0.036 Uiso 1 1 calc R . . . .
H50D H 0.651695 0.326991 0.281027 0.036 Uiso 1 1 calc R . . . .
C51 C 0.8384(9) 0.34576(17) 0.4570(8) 0.029(3) Uani 1 1 d . . . . .
H51C H 0.757829 0.344988 0.427677 0.035 Uiso 1 1 calc R . . . .
H51D H 0.893107 0.349341 0.405241 0.035 Uiso 1 1 calc R . . . .
C52 C 0.8451(11) 0.36190(18) 0.5365(7) 0.039(3) Uani 1 1 d . . . . .
H52C H 0.896180 0.373723 0.518011 0.047 Uiso 1 1 calc R . . . .
H52D H 0.765976 0.367498 0.548501 0.047 Uiso 1 1 calc R . . . .
C53 C 0.8951(9) 0.35117(17) 0.6258(8) 0.031(3) Uani 1 1 d . . . . .
H53C H 0.833166 0.348163 0.672383 0.037 Uiso 1 1 calc R . . . .
H53D H 0.956834 0.359874 0.658653 0.037 Uiso 1 1 calc R . . . .
C54 C 0.9465(8) 0.33085(17) 0.5865(7) 0.022(3) Uani 1 1 d . . . . .
H54C H 1.028668 0.332936 0.567705 0.027 Uiso 1 1 calc R . . . .
H54D H 0.944177 0.319445 0.635417 0.027 Uiso 1 1 calc R . . . .
Li3 Li 0.8543(14) 0.3005(3) 0.4245(12) 0.027(5) Uani 1 1 d . . . . .
O3D O 0.2509(14) 0.4259(3) 0.8260(15) 0.0401(17) Uani 0.531(16) 1 d D U P B 1
C39D C 0.2553(15) 0.4046(3) 0.860(2) 0.041(2) Uani 0.531(16) 1 d D U P B 1
H39A H 0.286499 0.404021 0.927907 0.049 Uiso 0.531(16) 1 calc R . P B 1
H39B H 0.306326 0.396071 0.818517 0.049 Uiso 0.531(16) 1 calc R . P B 1
C40D C 0.1316(15) 0.3968(3) 0.852(2) 0.044(2) Uani 0.531(16) 1 d D U P B 1
H40A H 0.102939 0.394163 0.918480 0.053 Uiso 0.531(16) 1 calc R . P B 1
H40B H 0.128138 0.383382 0.815710 0.053 Uiso 0.531(16) 1 calc R . P B 1
C41D C 0.0550(16) 0.4131(3) 0.8007(18) 0.043(2) Uani 0.531(16) 1 d D U P B 1
H41A H 0.026692 0.407950 0.735864 0.052 Uiso 0.531(16) 1 calc R . P B 1
H41B H -0.013504 0.416672 0.839574 0.052 Uiso 0.531(16) 1 calc R . P B 1
C42D C 0.1336(15) 0.4315(3) 0.7911(19) 0.041(2) Uani 0.531(16) 1 d D U P B 1
H42A H 0.134781 0.435943 0.721936 0.049 Uiso 0.531(16) 1 calc R . P B 1
H42B H 0.104229 0.443461 0.829598 0.049 Uiso 0.531(16) 1 calc R . P B 1
O3E O 0.2538(16) 0.4269(3) 0.8447(17) 0.0401(17) Uani 0.469(16) 1 d D U P B 2
C39E C 0.1363(17) 0.4340(3) 0.856(2) 0.042(2) Uani 0.469(16) 1 d D U P B 2
H39C H 0.118593 0.445851 0.811140 0.050 Uiso 0.469(16) 1 calc R . P B 2
H39D H 0.126450 0.438866 0.923622 0.050 Uiso 0.469(16) 1 calc R . P B 2
C40E C 0.0550(17) 0.4160(3) 0.833(2) 0.043(2) Uani 0.469(16) 1 d D U P B 2
H40C H -0.003541 0.420040 0.781407 0.052 Uiso 0.469(16) 1 calc R . P B 2
H40D H 0.012743 0.411947 0.891980 0.052 Uiso 0.469(16) 1 calc R . P B 2
C41E C 0.1287(16) 0.3978(3) 0.799(2) 0.042(2) Uani 0.469(16) 1 d D U P B 2
H41C H 0.120991 0.385476 0.842861 0.050 Uiso 0.469(16) 1 calc R . P B 2
H41D H 0.104718 0.393596 0.732020 0.050 Uiso 0.469(16) 1 calc R . P B 2
C42E C 0.2510(16) 0.4059(3) 0.804(2) 0.042(2) Uani 0.469(16) 1 d D U P B 2
H42C H 0.301548 0.396463 0.844552 0.050 Uiso 0.469(16) 1 calc R . P B 2
H42D H 0.281906 0.406200 0.737417 0.050 Uiso 0.469(16) 1 calc R . P B 2
O4D O 0.3655(7) 0.45600(12) 0.9840(5) 0.041(2) Uani 1 1 d . . . . .
O5D O 0.3791(6) 0.46651(11) 0.7580(5) 0.0282(18) Uani 1 1 d . . . . .
O6D O 0.5294(6) 0.43098(11) 0.8425(5) 0.0266(18) Uani 1 1 d . . . . .
C43D C 0.3164(12) 0.44377(19) 1.0622(8) 0.048(4) Uani 1 1 d . . . . .
H43A H 0.356867 0.430050 1.069403 0.058 Uiso 1 1 calc R . . . .
H43B H 0.231603 0.441232 1.048985 0.058 Uiso 1 1 calc R . . . .
C44D C 0.3358(9) 0.45672(19) 1.1511(8) 0.037(3) Uani 1 1 d . . . . .
H44A H 0.413156 0.453681 1.183278 0.044 Uiso 1 1 calc R . . . .
H44B H 0.273589 0.454195 1.198114 0.044 Uiso 1 1 calc R . . . .
C45D C 0.3307(10) 0.47869(19) 1.1134(8) 0.041(3) Uani 1 1 d . . . . .
H45A H 0.372630 0.488537 1.158419 0.049 Uiso 1 1 calc R . . . .
H45B H 0.248577 0.483487 1.102556 0.049 Uiso 1 1 calc R . . . .
C46D C 0.3919(9) 0.47669(18) 1.0185(8) 0.033(3) Uani 1 1 d . . . . .
H46A H 0.362469 0.487365 0.971166 0.040 Uiso 1 1 calc R . . . .
H46B H 0.477724 0.478542 1.029074 0.040 Uiso 1 1 calc R . . . .
C47D C 0.4702(9) 0.48184(17) 0.7464(8) 0.029(3) Uani 1 1 d . . . . .
H47A H 0.545517 0.476749 0.776130 0.035 Uiso 1 1 calc R . . . .
H47B H 0.449498 0.495269 0.777935 0.035 Uiso 1 1 calc R . . . .
C48D C 0.4800(11) 0.48481(18) 0.6390(8) 0.041(3) Uani 1 1 d . . . . .
H48A H 0.531260 0.474012 0.610885 0.049 Uiso 1 1 calc R . . . .
H48B H 0.510484 0.498958 0.623657 0.049 Uiso 1 1 calc R . . . .
C49D C 0.3535(11) 0.48224(19) 0.6028(8) 0.047(4) Uani 1 1 d . . . . .
H49A H 0.309542 0.495575 0.608462 0.056 Uiso 1 1 calc R . . . .
H49B H 0.348929 0.477533 0.533977 0.056 Uiso 1 1 calc R . . . .
C50D C 0.3067(9) 0.46555(19) 0.6697(8) 0.037(3) Uani 1 1 d . . . . .
H50A H 0.223654 0.468430 0.683623 0.044 Uiso 1 1 calc R . . . .
H50B H 0.311751 0.451477 0.639384 0.044 Uiso 1 1 calc R . . . .
C51D C 0.5820(9) 0.42738(18) 0.7515(8) 0.034(3) Uani 1 1 d . . . . .
H51A H 0.583925 0.440528 0.712916 0.040 Uiso 1 1 calc R . . . .
H51B H 0.537569 0.416624 0.713160 0.040 Uiso 1 1 calc R . . . .
C52D C 0.7034(10) 0.4199(2) 0.7765(9) 0.051(4) Uani 1 1 d . . . . .
H52A H 0.731973 0.410578 0.724794 0.061 Uiso 1 1 calc R . . . .
H52B H 0.758024 0.431921 0.784958 0.061 Uiso 1 1 calc R . . . .
C53D C 0.6934(12) 0.4082(2) 0.8696(9) 0.060(4) Uani 1 1 d . . . . .
H53A H 0.759232 0.411742 0.915828 0.072 Uiso 1 1 calc R . . . .
H53B H 0.693355 0.392834 0.857969 0.072 Uiso 1 1 calc R . . . .
C54D C 0.5768(10) 0.41529(18) 0.9090(8) 0.038(3) Uani 1 1 d . . . . .
H54A H 0.522229 0.403236 0.912714 0.046 Uiso 1 1 calc R . . . .
H54B H 0.588976 0.421326 0.975098 0.046 Uiso 1 1 calc R . . . .
Li3D Li 0.3814(17) 0.4449(3) 0.8537(13) 0.037(5) Uani 1 1 d . . . . .
C41A C 1.1297(10) 0.2924(3) 0.2296(17) 0.0447(19) Uani 0.72(3) 1 d D U P A 2
H41G H 1.168710 0.279814 0.257822 0.054 Uiso 0.72(3) 1 calc R . P A 2
H41H H 1.145557 0.293166 0.159251 0.054 Uiso 0.72(3) 1 calc R . P A 2

loop_
_atom_site_aniso_label
_atom_site_aniso_U_11
_atom_site_aniso_U_22
_atom_site_aniso_U_33
_atom_site_aniso_U_23
_atom_site_aniso_U_13
_atom_site_aniso_U_12
Er1 0.0125(2) 0.0088(3) 0.0137(3) -0.0001(2) 0.00028(19) -0.0006(2)
Fe1 0.0141(8) 0.0118(9) 0.0217(8) 0.0007(7) -0.0019(7) 0.0004(6)
Fe2 0.0141(8) 0.0106(9) 0.0143(8) 0.0011(7) 0.0016(6) 0.0003(6)
Fe3 0.0173(8) 0.0091(9) 0.0159(8) 0.0009(7) 0.0009(6) -0.0016(6)
O1 0.028(4) 0.010(4) 0.025(4) 0.003(3) 0.005(3) 0.001(3)
O2 0.029(4) 0.014(4) 0.020(4) -0.001(3) 0.006(4) -0.001(3)
C1 0.017(4) 0.009(5) 0.023(4) 0.003(4) 0.006(4) -0.003(4)
C2 0.017(3) 0.007(4) 0.024(4) 0.002(3) 0.004(3) -0.005(3)
C3 0.019(4) 0.010(4) 0.030(4) -0.001(3) 0.002(3) -0.001(3)
C4 0.022(5) 0.007(5) 0.026(5) 0.000(4) 0.002(4) -0.001(4)
C5 0.007(5) 0.021(7) 0.027(6) -0.009(5) 0.000(5) -0.003(5)
C6 0.015(6) 0.010(6) 0.018(6) -0.005(5) -0.005(4) 0.008(5)
C7 0.028(7) 0.007(7) 0.024(6) 0.001(5) -0.005(5) 0.002(5)
C8 0.012(6) 0.025(7) 0.035(6) -0.001(6) -0.007(5) -0.003(5)
C9 0.030(7) 0.017(7) 0.025(6) 0.003(5) -0.009(5) -0.001(6)
C10 0.017(6) 0.025(7) 0.023(6) -0.013(6) 0.000(5) 0.006(5)
C11 0.012(4) 0.013(5) 0.017(4) -0.004(4) -0.002(4) -0.003(4)
C12 0.013(3) 0.014(4) 0.020(4) -0.001(3) -0.001(3) 0.001(3)
C13 0.017(3) 0.018(4) 0.021(4) 0.003(3) 0.004(3) -0.004(3)
C14 0.016(4) 0.018(5) 0.020(4) 0.000(4) 0.002(4) -0.002(4)
C15 0.020(6) 0.024(7) 0.009(5) -0.001(5) -0.004(5) 0.007(5)
C16 0.024(6) 0.012(6) 0.023(6) -0.006(5) 0.011(5) -0.005(5)
C17 0.016(4) 0.019(5) 0.012(4) -0.003(4) 0.000(4) 0.001(4)
C18 0.018(3) 0.019(4) 0.017(4) -0.003(3) 0.004(3) -0.001(3)
C19 0.018(4) 0.014(4) 0.021(4) -0.004(3) 0.000(3) 0.003(3)
C20 0.019(4) 0.005(5) 0.025(4) -0.005(4) 0.001(4) 0.001(4)
C21 0.027(6) 0.009(6) 0.011(5) 0.000(5) -0.003(5) 0.004(5)
C22 0.026(6) 0.014(7) 0.032(7) -0.003(6) -0.004(5) -0.005(5)
C23 0.044(8) 0.011(7) 0.024(6) 0.006(5) -0.014(6) -0.007(6)
C24 0.043(8) 0.011(7) 0.020(6) -0.007(5) 0.004(5) -0.009(5)
C25 0.027(6) 0.023(7) 0.023(6) -0.005(6) 0.007(5) 0.005(5)
C26 0.022(4) 0.012(4) 0.018(4) -0.004(3) 0.001(3) -0.002(3)
C27 0.023(4) 0.009(4) 0.020(4) -0.004(3) 0.005(3) 0.000(3)
C28 0.025(4) 0.008(4) 0.019(4) 0.000(3) 0.002(3) 0.000(3)
C29 0.023(3) 0.011(4) 0.020(4) 0.002(3) 0.003(3) -0.005(3)
C30 0.022(4) 0.013(4) 0.020(4) 0.001(3) 0.000(3) -0.002(3)
C31 0.044(7) 0.015(7) 0.033(7) -0.003(6) 0.018(6) -0.006(6)
C32 0.019(6) 0.031(8) 0.054(8) -0.021(7) 0.008(6) 0.006(6)
C33 0.039(7) 0.026(8) 0.036(7) -0.004(6) -0.009(6) 0.010(6)
C34 0.032(7) 0.016(7) 0.033(7) -0.003(6) -0.006(5) 0.004(5)
C35 0.026(7) 0.038(8) 0.034(7) -0.014(6) -0.007(6) 0.002(6)
C36 0.052(8) 0.037(8) 0.026(7) 0.001(6) -0.006(6) 0.004(6)
C37 0.041(7) 0.038(8) 0.033(7) -0.002(6) 0.007(6) -0.009(6)
C38 0.043(7) 0.033(8) 0.026(7) -0.007(6) -0.001(6) 0.003(6)
Li1 0.015(8) 0.007(10) 0.017(9) -0.001(7) -0.003(7) 0.005(7)
Li2 0.017(9) 0.013(10) 0.026(9) -0.007(8) 0.002(8) 0.000(7)
Er1D 0.0145(3) 0.0091(3) 0.0134(3) -0.0006(2) 0.00098(19) -0.0011(2)
Fe1D 0.0176(8) 0.0092(9) 0.0162(8) 0.0003(7) 0.0012(6) 0.0000(6)
Fe2D 0.0173(8) 0.0153(9) 0.0169(8) -0.0029(7) 0.0013(6) 0.0016(7)
Fe3D 0.0171(8) 0.0132(9) 0.0172(8) -0.0024(7) 0.0035(6) -0.0025(7)
O1D 0.028(4) 0.011(5) 0.025(4) -0.004(3) 0.002(3) -0.004(3)
O2D 0.022(4) 0.019(4) 0.023(4) -0.005(3) 0.000(3) 0.004(3)
C1D 0.031(6) 0.013(7) 0.015(6) -0.004(5) -0.004(5) -0.006(5)
C2D 0.028(6) 0.015(7) 0.028(6) 0.001(5) 0.004(5) -0.005(5)
C3D 0.030(3) 0.012(4) 0.018(3) 0.001(3) 0.001(3) 0.000(3)
C4D 0.030(3) 0.012(4) 0.018(3) 0.001(3) 0.001(3) 0.000(3)
C5D 0.030(3) 0.012(4) 0.018(3) 0.001(3) 0.001(3) 0.000(3)
C6D 0.030(6) 0.019(7) 0.018(6) -0.001(5) 0.005(5) 0.002(5)
C7D 0.029(6) 0.012(7) 0.034(7) -0.004(6) 0.012(6) -0.002(5)
C8D 0.026(7) 0.007(6) 0.022(6) 0.000(5) -0.004(5) 0.008(5)
C9D 0.031(7) 0.018(7) 0.022(6) 0.006(6) 0.002(5) -0.007(5)
C10D 0.019(6) 0.027(7) 0.018(6) -0.006(6) -0.004(5) 0.005(5)
C11D 0.022(2) 0.009(3) 0.022(3) -0.002(2) 0.005(2) 0.004(2)
C12D 0.022(2) 0.009(3) 0.022(3) -0.002(2) 0.005(2) 0.004(2)
C13D 0.022(2) 0.009(3) 0.022(3) -0.002(2) 0.005(2) 0.004(2)
C14D 0.022(2) 0.009(3) 0.022(3) -0.002(2) 0.005(2) 0.004(2)
C15D 0.022(2) 0.009(3) 0.022(3) -0.002(2) 0.005(2) 0.004(2)
C16D 0.021(6) 0.018(7) 0.013(6) -0.008(5) -0.006(5) 0.001(5)
C17D 0.029(7) 0.019(7) 0.027(6) -0.011(5) -0.012(5) 0.004(5)
C18D 0.013(6) 0.050(9) 0.032(7) -0.019(7) 0.002(6) 0.004(6)
C19D 0.035(7) 0.038(8) 0.011(6) 0.000(5) 0.005(6) 0.018(6)
C20D 0.025(7) 0.029(8) 0.016(6) -0.002(6) 0.005(5) 0.008(5)
C21D 0.026(6) 0.023(7) 0.011(5) -0.006(5) 0.005(5) -0.011(5)
C22D 0.022(3) 0.019(4) 0.032(4) -0.007(3) 0.007(3) -0.001(3)
C23D 0.022(3) 0.019(4) 0.032(4) -0.007(3) 0.007(3) -0.001(3)
C24D 0.022(3) 0.019(4) 0.032(4) -0.007(3) 0.007(3) -0.001(3)
C25D 0.021(6) 0.015(6) 0.009(5) 0.003(5) -0.005(5) 0.003(5)
C26D 0.025(6) 0.008(6) 0.014(5) -0.003(5) 0.005(5) 0.004(5)
C27D 0.018(6) 0.017(7) 0.018(6) 0.000(5) -0.003(5) 0.003(5)
C28D 0.022(7) 0.015(7) 0.022(6) -0.003(5) 0.005(5) 0.007(5)
C29D 0.013(6) 0.015(7) 0.025(6) -0.005(5) 0.000(5) 0.000(5)
C30D 0.020(6) 0.022(7) 0.016(6) -0.006(5) -0.001(5) 0.002(5)
C31D 0.019(6) 0.021(8) 0.042(7) -0.006(6) -0.001(5) 0.003(5)
C32D 0.020(6) 0.020(7) 0.039(7) 0.009(6) 0.002(5) 0.000(5)
C33D 0.018(6) 0.020(7) 0.026(6) -0.007(5) 0.005(5) -0.002(5)
C34D 0.035(7) 0.008(7) 0.022(6) -0.008(5) -0.008(5) 0.000(5)
C35D 0.037(7) 0.020(7) 0.029(7) -0.006(6) -0.001(6) -0.004(5)
C36D 0.077(10) 0.030(8) 0.025(7) 0.001(6) -0.005(6) -0.011(7)
C37D 0.063(9) 0.051(9) 0.020(7) -0.008(6) 0.021(6) -0.010(7)
C38D 0.025(7) 0.055(9) 0.033(7) -0.019(7) 0.004(6) -0.001(6)
Li1D 0.013(8) 0.015(10) 0.014(8) -0.002(8) -0.007(7) 0.006(7)
Li2D 0.018(5) 0.019(6) 0.022(5) -0.003(5) 0.001(5) 0.009(5)
O3 0.018(4) 0.031(5) 0.029(4) -0.008(4) 0.003(3) -0.007(3)
O4 0.023(4) 0.018(5) 0.034(4) 0.002(4) 0.005(3) 0.006(4)
C43 0.025(6) 0.033(8) 0.033(7) 0.008(6) 0.011(5) 0.011(6)
C44 0.012(6) 0.033(8) 0.044(7) -0.004(6) 0.000(5) 0.006(5)
C45 0.027(6) 0.011(7) 0.038(7) 0.006(6) -0.003(6) -0.007(5)
C46 0.028(6) 0.014(7) 0.015(5) -0.003(5) 0.004(5) 0.003(5)
O5 0.016(4) 0.026(5) 0.033(4) 0.005(4) -0.001(3) -0.002(3)
O6 0.027(4) 0.013(5) 0.031(4) -0.002(4) -0.003(4) 0.000(3)
C39 0.025(6) 0.027(7) 0.033(7) -0.007(6) 0.002(5) -0.001(5)
C40 0.040(4) 0.055(5) 0.051(5) -0.013(4) 0.013(4) -0.007(4)
C41 0.038(3) 0.050(4) 0.047(4) -0.015(3) 0.011(3) 0.000(3)
C42 0.036(4) 0.043(5) 0.042(5) -0.016(4) 0.010(4) 0.001(4)
C47 0.029(7) 0.023(7) 0.046(7) 0.012(6) 0.003(6) -0.006(6)
C48 0.024(6) 0.021(7) 0.036(7) -0.004(6) -0.009(6) -0.002(5)
C49 0.036(7) 0.046(9) 0.037(7) 0.019(6) -0.005(6) -0.014(6)
C50 0.035(7) 0.037(8) 0.017(6) 0.017(6) -0.007(5) -0.009(6)
C51 0.019(6) 0.029(8) 0.038(7) -0.001(6) -0.009(5) -0.002(5)
C52 0.067(9) 0.024(8) 0.025(7) -0.005(6) 0.002(6) 0.014(6)
C53 0.038(7) 0.022(7) 0.033(7) -0.001(6) -0.013(6) 0.007(6)
C54 0.017(6) 0.030(8) 0.020(6) -0.001(5) -0.005(5) 0.003(5)
Li3 0.019(9) 0.041(13) 0.021(9) -0.004(9) 0.001(8) 0.004(8)
O3D 0.041(3) 0.030(3) 0.049(4) -0.004(3) 0.008(3) 0.006(3)
C39D 0.044(3) 0.031(4) 0.050(5) -0.004(4) 0.008(4) 0.007(3)
C40D 0.045(4) 0.033(4) 0.053(5) -0.006(4) 0.009(4) 0.005(3)
C41D 0.045(4) 0.034(4) 0.051(5) -0.007(4) 0.009(4) 0.004(3)
C42D 0.042(3) 0.031(4) 0.050(5) -0.006(4) 0.009(4) 0.006(3)
O3E 0.041(3) 0.030(3) 0.049(4) -0.004(3) 0.008(3) 0.006(3)
C39E 0.043(3) 0.032(4) 0.050(5) -0.005(4) 0.009(4) 0.006(3)
C40E 0.045(4) 0.034(4) 0.051(5) -0.007(4) 0.009(4) 0.005(3)
C41E 0.045(4) 0.032(4) 0.049(5) -0.005(4) 0.009(4) 0.006(3)
C42E 0.044(3) 0.031(4) 0.051(5) -0.005(4) 0.008(4) 0.006(3)
O4D 0.068(6) 0.025(5) 0.032(5) -0.001(4) 0.023(4) -0.017(4)
O5D 0.028(4) 0.026(5) 0.031(4) 0.009(4) -0.001(4) 0.000(4)
O6D 0.035(4) 0.023(5) 0.021(4) 0.000(4) -0.001(4) 0.003(4)
C43D 0.085(10) 0.022(8) 0.038(8) 0.004(7) 0.015(7) -0.019(7)
C44D 0.028(7) 0.048(9) 0.034(7) 0.016(7) 0.002(6) 0.018(6)
C45D 0.048(8) 0.029(9) 0.046(8) 0.001(7) -0.001(7) 0.014(6)
C46D 0.025(6) 0.023(8) 0.051(8) 0.001(6) 0.000(6) 0.003(5)
C47D 0.029(7) 0.020(7) 0.039(8) -0.003(6) 0.000(6) 0.008(6)
C48D 0.061(9) 0.012(7) 0.051(8) 0.004(6) 0.025(7) 0.011(6)
C49D 0.083(11) 0.034(9) 0.023(7) -0.002(6) 0.002(7) 0.037(7)
C50D 0.031(7) 0.042(9) 0.036(7) -0.001(6) -0.020(6) 0.001(6)
C51D 0.045(8) 0.025(8) 0.031(7) 0.000(6) 0.000(6) 0.004(6)
C52D 0.038(8) 0.052(10) 0.061(9) 0.000(8) -0.002(7) 0.019(7)
C53D 0.079(11) 0.058(10) 0.041(8) -0.017(8) -0.015(7) 0.044(8)
C54D 0.044(8) 0.030(8) 0.038(7) 0.016(7) -0.020(6) -0.016(6)
Li3D 0.052(12) 0.022(12) 0.036(11) 0.022(9) 0.009(10) 0.012(10)
C41A 0.038(3) 0.050(4) 0.047(4) -0.015(3) 0.011(3) 0.000(3)

loop_
_atom_type_symbol
_atom_type_description
_atom_type_scat_dispersion_real
_atom_type_scat_dispersion_imag
_atom_type_scat_source
C C 0.0033 0.0016 'International Tables Vol C Tables 4.2.6.8 and 6.1.1.4'
H H 0.0000 0.0000 'International Tables Vol C Tables 4.2.6.8 and 6.1.1.4'
Er Er -0.2586 4.9576 'International Tables Vol C Tables 4.2.6.8 and 6.1.1.4'
Fe Fe 0.3463 0.8444 'International Tables Vol C Tables 4.2.6.8 and 6.1.1.4'
Li Li -0.0003 0.0001 'International Tables Vol C Tables 4.2.6.8 and 6.1.1.4'
O O 0.0106 0.0060 'International Tables Vol C Tables 4.2.6.8 and 6.1.1.4'

loop_
_geom_angle_atom_site_label_1
_geom_angle_atom_site_label_2
_geom_angle_atom_site_label_3
_geom_angle
_geom_angle_site_symmetry_1
_geom_angle_site_symmetry_3
_geom_angle_publ_flag
Fe2 Er1 Fe1 121.49(4) . . ?
Fe2 Er1 Fe3 118.34(4) . . ?
Fe3 Er1 Fe1 120.13(4) . . ?
C1 Er1 Fe1 40.2(2) . . ?
C1 Er1 Fe2 119.2(2) . . ?
C1 Er1 Fe3 105.9(2) . . ?
C1 Er1 C6 80.2(3) . . ?
C1 Er1 C11 83.5(3) . . ?
C1 Er1 C16 145.8(3) . . ?
C1 Er1 C21 83.7(3) . . ?
C1 Er1 C26 123.8(3) . . ?
C1 Er1 Li1 50.7(4) . . ?
C1 Er1 Li2 129.4(4) . . ?
C6 Er1 Fe1 40.1(2) . . ?
C6 Er1 Fe2 110.9(2) . . ?
C6 Er1 Fe3 116.5(2) . . ?
C6 Er1 C11 126.5(3) . . ?
C6 Er1 C21 145.4(3) . . ?
C6 Er1 Li1 129.8(4) . . ?
C6 Er1 Li2 50.0(4) . . ?
C11 Er1 Fe1 106.7(2) . . ?
C11 Er1 Fe2 40.7(2) . . ?
C11 Er1 Fe3 116.9(2) . . ?
C11 Er1 C21 81.2(3) . . ?
C11 Er1 Li1 48.7(4) . . ?
C11 Er1 Li2 130.3(4) . . ?
C16 Er1 Fe1 117.4(2) . . ?
C16 Er1 Fe2 40.6(2) . . ?
C16 Er1 Fe3 108.3(2) . . ?
C16 Er1 C6 84.7(3) . . ?
C16 Er1 C11 81.2(3) . . ?
C16 Er1 C21 123.5(3) . . ?
C16 Er1 Li1 129.0(4) . . ?
C16 Er1 Li2 50.2(4) . . ?
C21 Er1 Fe1 119.0(2) . . ?
C21 Er1 Fe2 103.6(2) . . ?
C21 Er1 Fe3 40.6(2) . . ?
C21 Er1 Li1 50.0(4) . . ?
C21 Er1 Li2 131.0(4) . . ?
C26 Er1 Fe1 108.2(2) . . ?
C26 Er1 Fe2 116.9(2) . . ?
C26 Er1 Fe3 40.4(2) . . ?
C26 Er1 C6 83.0(3) . . ?
C26 Er1 C11 145.1(3) . . ?
C26 Er1 C16 84.0(3) . . ?
C26 Er1 C21 80.9(3) . . ?
C26 Er1 Li1 129.7(4) . . ?
C26 Er1 Li2 51.4(4) . . ?
Li1 Er1 Fe1 90.0(3) . . ?
Li1 Er1 Fe2 88.6(3) . . ?
Li1 Er1 Fe3 89.7(3) . . ?
Li1 Er1 Li2 178.9(5) . . ?
Li2 Er1 Fe1 89.9(3) . . ?
Li2 Er1 Fe2 90.5(3) . . ?
Li2 Er1 Fe3 91.3(3) . . ?
C1 Fe1 Er1 50.8(3) . . ?
C2 Fe1 Er1 80.9(3) . . ?
C2 Fe1 C1 41.3(4) . . ?
C2 Fe1 C6 121.5(4) . . ?
C3 Fe1 Er1 119.9(3) . . ?
C3 Fe1 C1 70.9(4) . . ?
C3 Fe1 C2 41.4(4) . . ?
C3 Fe1 C6 160.0(4) . . ?
C3 Fe1 C7 125.2(4) . . ?
C4 Fe1 Er1 116.5(3) . . ?
C4 Fe1 C1 70.8(4) . . ?
C4 Fe1 C2 68.2(4) . . ?
C4 Fe1 C3 40.0(4) . . ?
C4 Fe1 C5 40.9(4) . . ?
C4 Fe1 C6 156.9(4) . . ?
C4 Fe1 C7 161.3(4) . . ?
C4 Fe1 C8 124.9(4) . . ?
C4 Fe1 C9 108.4(4) . . ?
C4 Fe1 C10 123.1(4) . . ?
C5 Fe1 Er1 76.3(3) . . ?
C5 Fe1 C1 41.1(4) . . ?
C5 Fe1 C2 66.8(4) . . ?
C5 Fe1 C3 67.6(4) . . ?
C5 Fe1 C6 120.0(4) . . ?
C5 Fe1 C7 156.3(4) . . ?
C5 Fe1 C8 162.0(4) . . ?
C5 Fe1 C9 125.4(4) . . ?
C5 Fe1 C10 108.9(4) . . ?
C6 Fe1 Er1 51.5(2) . . ?
C6 Fe1 C1 102.2(4) . . ?
C7 Fe1 Er1 80.0(3) . . ?
C7 Fe1 C1 119.5(4) . . ?
C7 Fe1 C2 108.2(4) . . ?
C7 Fe1 C6 41.1(4) . . ?
C8 Fe1 Er1 118.6(3) . . ?
C8 Fe1 C1 156.2(4) . . ?
C8 Fe1 C2 122.8(4) . . ?
C8 Fe1 C3 108.6(4) . . ?
C8 Fe1 C6 69.9(4) . . ?
C8 Fe1 C7 40.4(4) . . ?
C8 Fe1 C10 67.8(4) . . ?
C9 Fe1 Er1 117.7(3) . . ?
C9 Fe1 C1 159.6(4) . . ?
C9 Fe1 C2 158.6(4) . . ?
C9 Fe1 C3 122.4(4) . . ?
C9 Fe1 C6 70.3(4) . . ?
C9 Fe1 C7 67.8(4) . . ?
C9 Fe1 C8 40.4(4) . . ?
C9 Fe1 C10 40.8(4) . . ?
C10 Fe1 Er1 78.0(3) . . ?
C10 Fe1 C1 121.5(4) . . ?
C10 Fe1 C2 158.9(4) . . ?
C10 Fe1 C3 158.3(4) . . ?
C10 Fe1 C6 41.0(4) . . ?
C10 Fe1 C7 66.9(4) . . ?
C11 Fe2 Er1 52.3(2) . . ?
C12 Fe2 Er1 81.7(2) . . ?
C12 Fe2 C11 41.5(4) . . ?
C12 Fe2 C14 68.0(4) . . ?
C12 Fe2 C16 122.1(4) . . ?
C12 Fe2 C20 158.9(4) . . ?
C13 Fe2 Er1 120.4(3) . . ?
C13 Fe2 C11 70.4(4) . . ?
C13 Fe2 C12 40.8(4) . . ?
C13 Fe2 C14 40.5(4) . . ?
C13 Fe2 C16 159.0(4) . . ?
C13 Fe2 C17 123.4(4) . . ?
C13 Fe2 C18 107.1(4) . . ?
C13 Fe2 C20 159.3(4) . . ?
C14 Fe2 Er1 117.4(3) . . ?
C14 Fe2 C11 70.0(4) . . ?
C14 Fe2 C16 158.1(4) . . ?
C14 Fe2 C20 123.9(4) . . ?
C15 Fe2 Er1 77.4(3) . . ?
C15 Fe2 C11 40.4(4) . . ?
C15 Fe2 C12 66.9(4) . . ?
C15 Fe2 C13 67.9(4) . . ?
C15 Fe2 C14 40.9(4) . . ?
C15 Fe2 C16 121.4(4) . . ?
C15 Fe2 C17 158.3(4) . . ?
C15 Fe2 C18 160.0(4) . . ?
C15 Fe2 C20 109.3(4) . . ?
C16 Fe2 Er1 51.8(2) . . ?
C16 Fe2 C11 104.0(4) . . ?
C17 Fe2 Er1 81.0(2) . . ?
C17 Fe2 C11 121.7(4) . . ?
C17 Fe2 C12 108.4(4) . . ?
C17 Fe2 C14 159.3(4) . . ?
C17 Fe2 C16 41.5(4) . . ?
C17 Fe2 C20 66.9(4) . . ?
C18 Fe2 Er1 119.6(3) . . ?
C18 Fe2 C11 158.3(4) . . ?
C18 Fe2 C12 122.9(4) . . ?
C18 Fe2 C14 122.8(4) . . ?
C18 Fe2 C16 70.3(4) . . ?
C18 Fe2 C17 40.6(4) . . ?
C18 Fe2 C20 67.9(4) . . ?
C19 Fe2 Er1 117.3(3) . . ?
C19 Fe2 C11 158.7(4) . . ?
C19 Fe2 C12 158.7(4) . . ?
C19 Fe2 C13 122.2(4) . . ?
C19 Fe2 C14 107.4(4) . . ?
C19 Fe2 C15 124.2(4) . . ?
C19 Fe2 C16 70.2(4) . . ?
C19 Fe2 C17 68.1(4) . . ?
C19 Fe2 C18 40.7(4) . . ?
C19 Fe2 C20 40.9(4) . . ?
C20 Fe2 Er1 77.2(3) . . ?
C20 Fe2 C11 121.9(4) . . ?
C20 Fe2 C16 40.5(4) . . ?
C21 Fe3 Er1 51.9(2) . . ?
C22 Fe3 Er1 79.3(3) . . ?
C22 Fe3 C21 41.1(4) . . ?
C22 Fe3 C23 40.8(4) . . ?
C22 Fe3 C25 67.3(4) . . ?
C22 Fe3 C26 119.4(4) . . ?
C22 Fe3 C30 155.4(4) . . ?
C23 Fe3 Er1 118.6(3) . . ?
C23 Fe3 C21 70.0(4) . . ?
C23 Fe3 C25 68.4(4) . . ?
C23 Fe3 C26 156.0(4) . . ?
C23 Fe3 C30 162.3(4) . . ?
C24 Fe3 Er1 118.3(3) . . ?
C24 Fe3 C21 69.9(4) . . ?
C24 Fe3 C22 67.9(4) . . ?
C24 Fe3 C23 40.4(4) . . ?
C24 Fe3 C25 41.2(4) . . ?
C24 Fe3 C26 160.4(4) . . ?
C24 Fe3 C27 158.0(4) . . ?
C24 Fe3 C28 122.0(4) . . ?
C24 Fe3 C29 108.6(4) . . ?
C24 Fe3 C30 125.6(4) . . ?
C25 Fe3 Er1 78.5(3) . . ?
C25 Fe3 C21 40.8(4) . . ?
C25 Fe3 C26 121.9(4) . . ?
C25 Fe3 C30 108.0(4) . . ?
C26 Fe3 Er1 51.2(3) . . ?
C26 Fe3 C21 103.0(4) . . ?
C27 Fe3 Er1 80.7(3) . . ?
C27 Fe3 C21 122.3(4) . . ?
C27 Fe3 C22 108.2(4) . . ?
C27 Fe3 C23 122.4(4) . . ?
C27 Fe3 C25 159.2(4) . . ?
C27 Fe3 C26 41.0(4) . . ?
C27 Fe3 C28 41.2(4) . . ?
C27 Fe3 C29 68.0(4) . . ?
C27 Fe3 C30 67.1(4) . . ?
C28 Fe3 Er1 119.7(3) . . ?
C28 Fe3 C21 160.4(4) . . ?
C28 Fe3 C22 125.0(4) . . ?
C28 Fe3 C23 108.0(4) . . ?
C28 Fe3 C25 158.1(4) . . ?
C28 Fe3 C26 70.5(4) . . ?
C28 Fe3 C29 40.4(4) . . ?
C28 Fe3 C30 68.5(4) . . ?
C29 Fe3 Er1 116.4(3) . . ?
C29 Fe3 C21 156.3(4) . . ?
C29 Fe3 C22 161.8(4) . . ?
C29 Fe3 C23 125.0(4) . . ?
C29 Fe3 C25 122.7(4) . . ?
C29 Fe3 C26 70.2(4) . . ?
C29 Fe3 C30 41.2(4) . . ?
C30 Fe3 Er1 76.1(3) . . ?
C30 Fe3 C21 119.3(4) . . ?
C30 Fe3 C26 40.9(4) . . ?
C31 O1 Li1 120.5(7) . . ?
C34 O1 C31 105.9(7) . . ?
C34 O1 Li1 115.0(7) . . ?
C35 O2 Li2 117.6(7) . . ?
C38 O2 C35 105.9(7) . . ?
C38 O2 Li2 123.0(8) . . ?
Fe1 C1 Er1 89.0(3) . . ?
Fe1 C1 Li1 154.3(6) . . ?
C2 C1 Er1 124.6(6) . . ?
C2 C1 Fe1 68.0(5) . . ?
C2 C1 Li1 135.8(8) . . ?
C5 C1 Er1 115.3(6) . . ?
C5 C1 Fe1 67.4(5) . . ?
C5 C1 C2 101.4(8) . . ?
C5 C1 Li1 108.5(7) . . ?
Li1 C1 Er1 69.5(5) . . ?
Fe1 C2 H2 127.2 . . ?
C1 C2 Fe1 70.8(5) . . ?
C1 C2 H2 124.4 . . ?
C3 C2 Fe1 69.2(5) . . ?
C3 C2 C1 111.1(8) . . ?
C3 C2 H2 124.4 . . ?
Fe1 C3 H3 126.5 . . ?
C2 C3 Fe1 69.4(5) . . ?
C2 C3 H3 126.4 . . ?
C4 C3 Fe1 69.3(5) . . ?
C4 C3 C2 107.2(8) . . ?
C4 C3 H3 126.4 . . ?
Fe1 C4 H4 124.9 . . ?
C3 C4 Fe1 70.7(6) . . ?
C3 C4 H4 126.3 . . ?
C3 C4 C5 107.5(9) . . ?
C5 C4 Fe1 69.7(6) . . ?
C5 C4 H4 126.3 . . ?
Fe1 C5 H5 127.2 . . ?
C1 C5 Fe1 71.5(5) . . ?
C1 C5 H5 123.7 . . ?
C4 C5 Fe1 69.4(5) . . ?
C4 C5 C1 112.7(8) . . ?
C4 C5 H5 123.7 . . ?
Fe1 C6 Er1 88.4(3) . . ?
Fe1 C6 Li2 157.1(6) . . ?
C7 C6 Er1 121.6(6) . . ?
C7 C6 Fe1 68.3(5) . . ?
C7 C6 Li2 117.4(8) . . ?
C10 C6 Er1 117.6(6) . . ?
C10 C6 Fe1 68.1(5) . . ?
C10 C6 C7 102.4(8) . . ?
C10 C6 Li2 127.3(8) . . ?
Li2 C6 Er1 69.6(5) . . ?
Fe1 C7 H7 127.3 . . ?
C6 C7 Fe1 70.6(5) . . ?
C6 C7 H7 124.4 . . ?
C8 C7 Fe1 69.4(6) . . ?
C8 C7 C6 111.3(9) . . ?
C8 C7 H7 124.4 . . ?
Fe1 C8 H8 125.6 . . ?
C7 C8 Fe1 70.3(6) . . ?
C7 C8 H8 126.1 . . ?
C9 C8 Fe1 69.7(6) . . ?
C9 C8 C7 107.9(9) . . ?
C9 C8 H8 126.1 . . ?
Fe1 C9 H9 125.3 . . ?
C8 C9 Fe1 69.9(6) . . ?
C8 C9 H9 126.5 . . ?
C8 C9 C10 107.0(9) . . ?
C10 C9 Fe1 69.9(5) . . ?
C10 C9 H9 126.5 . . ?
Fe1 C10 H10 127.1 . . ?
C6 C10 Fe1 70.9(5) . . ?
C6 C10 H10 124.3 . . ?
C9 C10 Fe1 69.3(5) . . ?
C9 C10 C6 111.4(9) . . ?
C9 C10 H10 124.3 . . ?
Fe2 C11 Er1 87.0(3) . . ?
Fe2 C11 Li1 153.0(6) . . ?
C12 C11 Er1 122.1(6) . . ?
C12 C11 Fe2 67.3(5) . . ?
C12 C11 Li1 136.7(8) . . ?
C15 C11 Er1 114.9(7) . . ?
C15 C11 Fe2 67.3(5) . . ?
C15 C11 C12 101.8(7) . . ?
C15 C11 Li1 109.7(7) . . ?
Li1 C11 Er1 69.8(5) . . ?
Fe2 C12 H12 126.7 . . ?
C11 C12 Fe2 71.2(5) . . ?
C11 C12 H12 124.5 . . ?
C13 C12 Fe2 69.3(5) . . ?
C13 C12 C11 111.1(8) . . ?
C13 C12 H12 124.5 . . ?
Fe2 C13 H13 125.3 . . ?
C12 C13 Fe2 70.0(5) . . ?
C12 C13 H13 126.2 . . ?
C14 C13 Fe2 70.1(6) . . ?
C14 C13 C12 107.6(8) . . ?
C14 C13 H13 126.2 . . ?
Fe2 C14 H14 126.4 . . ?
C13 C14 Fe2 69.4(6) . . ?
C13 C14 H14 126.7 . . ?
C13 C14 C15 106.5(8) . . ?
C15 C14 Fe2 69.0(5) . . ?
C15 C14 H14 126.7 . . ?
Fe2 C15 H15 125.7 . . ?
C11 C15 Fe2 72.3(5) . . ?
C11 C15 H15 123.5 . . ?
C14 C15 Fe2 70.1(5) . . ?
C14 C15 C11 112.9(8) . . ?
C14 C15 H15 123.5 . . ?
Fe2 C16 Er1 87.6(3) . . ?
Fe2 C16 Li2 155.8(6) . . ?
C17 C16 Er1 122.0(7) . . ?
C17 C16 Fe2 67.4(5) . . ?
C17 C16 Li2 117.4(8) . . ?
C20 C16 Er1 116.0(6) . . ?
C20 C16 Fe2 68.1(5) . . ?
C20 C16 C17 102.2(8) . . ?
C20 C16 Li2 128.7(8) . . ?
Li2 C16 Er1 69.6(5) . . ?
Fe2 C17 H17 126.5 . . ?
C16 C17 Fe2 71.1(5) . . ?
C16 C17 H17 124.3 . . ?
C18 C17 Fe2 69.7(5) . . ?
C18 C17 C16 111.4(8) . . ?
C18 C17 H17 124.3 . . ?
Fe2 C18 H18 126.2 . . ?
C17 C18 Fe2 69.7(5) . . ?
C17 C18 H18 126.4 . . ?
C19 C18 Fe2 69.2(5) . . ?
C19 C18 C17 107.2(8) . . ?
C19 C18 H18 126.4 . . ?
Fe2 C19 H19 124.8 . . ?
C18 C19 Fe2 70.1(5) . . ?
C18 C19 H19 126.4 . . ?
C18 C19 C20 107.2(8) . . ?
C20 C19 Fe2 70.2(5) . . ?
C20 C19 H19 126.4 . . ?
Fe2 C20 H20 127.4 . . ?
C16 C20 Fe2 71.4(6) . . ?
C16 C20 H20 124.0 . . ?
C19 C20 Fe2 68.8(5) . . ?
C19 C20 C16 112.0(9) . . ?
C19 C20 H20 124.0 . . ?
Fe3 C21 Er1 87.5(3) . . ?
Fe3 C21 Li1 152.7(6) . . ?
C22 C21 Er1 118.9(6) . . ?
C22 C21 Fe3 67.2(5) . . ?
C22 C21 Li1 136.1(8) . . ?
C25 C21 Er1 117.8(6) . . ?
C25 C21 Fe3 67.4(5) . . ?
C25 C21 C22 102.6(8) . . ?
C25 C21 Li1 110.6(8) . . ?
Li1 C21 Er1 69.0(5) . . ?
Fe3 C22 H22 126.0 . . ?
C21 C22 Fe3 71.8(5) . . ?
C21 C22 H22 124.2 . . ?
C23 C22 Fe3 69.7(6) . . ?
C23 C22 C21 111.7(9) . . ?
C23 C22 H22 124.2 . . ?
Fe3 C23 H23 126.2 . . ?
C22 C23 Fe3 69.5(6) . . ?
C22 C23 H23 126.5 . . ?
C24 C23 Fe3 69.3(6) . . ?
C24 C23 C22 106.9(9) . . ?
C24 C23 H23 126.5 . . ?
Fe3 C24 H24 125.3 . . ?
C23 C24 Fe3 70.3(6) . . ?
C23 C24 H24 126.0 . . ?
C23 C24 C25 108.0(9) . . ?
C25 C24 Fe3 69.9(5) . . ?
C25 C24 H24 126.0 . . ?
Fe3 C25 H25 126.3 . . ?
C21 C25 Fe3 71.8(5) . . ?
C21 C25 H25 124.6 . . ?
C24 C25 Fe3 68.9(6) . . ?
C24 C25 C21 110.8(9) . . ?
C24 C25 H25 124.6 . . ?
Fe3 C26 Er1 88.4(3) . . ?
Fe3 C26 Li2 155.4(6) . . ?
C27 C26 Er1 123.5(6) . . ?
C27 C26 Fe3 67.4(5) . . ?
C27 C26 C30 102.6(8) . . ?
C27 C26 Li2 116.5(7) . . ?
C30 C26 Er1 114.4(6) . . ?
C30 C26 Fe3 67.8(5) . . ?
C30 C26 Li2 129.8(8) . . ?
Li2 C26 Er1 69.0(5) . . ?
Fe3 C27 H27 126.3 . . ?
C26 C27 Fe3 71.7(5) . . ?
C26 C27 H27 124.0 . . ?
C28 C27 Fe3 69.6(5) . . ?
C28 C27 C26 112.0(8) . . ?
C28 C27 H27 124.0 . . ?
Fe3 C28 H28 125.9 . . ?
C27 C28 Fe3 69.2(5) . . ?
C27 C28 H28 126.7 . . ?
C29 C28 Fe3 69.8(6) . . ?
C29 C28 C27 106.6(9) . . ?
C29 C28 H28 126.7 . . ?
Fe3 C29 H29 126.1 . . ?
C28 C29 Fe3 69.8(5) . . ?
C28 C29 H29 126.1 . . ?
C28 C29 C30 107.7(8) . . ?
C30 C29 Fe3 69.6(5) . . ?
C30 C29 H29 126.1 . . ?
Fe3 C30 H30 126.6 . . ?
C26 C30 Fe3 71.3(5) . . ?
C26 C30 H30 124.5 . . ?
C29 C30 Fe3 69.2(5) . . ?
C29 C30 C26 111.1(9) . . ?
C29 C30 H30 124.5 . . ?
O1 C31 H31A 110.8 . . ?
O1 C31 H31B 110.8 . . ?
O1 C31 C32 104.7(8) . . ?
H31A C31 H31B 108.9 . . ?
C32 C31 H31A 110.8 . . ?
C32 C31 H31B 110.8 . . ?
C31 C32 H32A 111.1 . . ?
C31 C32 H32B 111.1 . . ?
C31 C32 C33 103.3(8) . . ?
H32A C32 H32B 109.1 . . ?
C33 C32 H32A 111.1 . . ?
C33 C32 H32B 111.1 . . ?
C32 C33 H33A 110.9 . . ?
C32 C33 H33B 110.9 . . ?
H33A C33 H33B 108.9 . . ?
C34 C33 C32 104.2(9) . . ?
C34 C33 H33A 110.9 . . ?
C34 C33 H33B 110.9 . . ?
O1 C34 C33 107.6(8) . . ?
O1 C34 H34A 110.2 . . ?
O1 C34 H34B 110.2 . . ?
C33 C34 H34A 110.2 . . ?
C33 C34 H34B 110.2 . . ?
H34A C34 H34B 108.5 . . ?
O2 C35 H35A 110.9 . . ?
O2 C35 H35B 110.9 . . ?
O2 C35 C36 104.1(8) . . ?
H35A C35 H35B 109.0 . . ?
C36 C35 H35A 110.9 . . ?
C36 C35 H35B 110.9 . . ?
C35 C36 H36A 111.2 . . ?
C35 C36 H36B 111.2 . . ?
C35 C36 C37 103.0(9) . . ?
H36A C36 H36B 109.1 . . ?
C37 C36 H36A 111.2 . . ?
C37 C36 H36B 111.2 . . ?
C36 C37 H37A 110.8 . . ?
C36 C37 H37B 110.8 . . ?
H37A C37 H37B 108.9 . . ?
C38 C37 C36 104.6(9) . . ?
C38 C37 H37A 110.8 . . ?
C38 C37 H37B 110.8 . . ?
O2 C38 C37 106.9(9) . . ?
O2 C38 H38A 110.3 . . ?
O2 C38 H38B 110.3 . . ?
C37 C38 H38A 110.3 . . ?
C37 C38 H38B 110.3 . . ?
H38A C38 H38B 108.6 . . ?
O1 Li1 Er1 165.9(8) . . ?
O1 Li1 C1 107.9(7) . . ?
O1 Li1 C11 117.8(8) . . ?
O1 Li1 C21 131.0(8) . . ?
C1 Li1 Er1 59.8(4) . . ?
C11 Li1 Er1 61.5(4) . . ?
C11 Li1 C1 99.2(7) . . ?
C11 Li1 C21 97.6(7) . . ?
C21 Li1 Er1 61.0(4) . . ?
C21 Li1 C1 97.8(7) . . ?
O2 Li2 Er1 166.6(9) . . ?
O2 Li2 C6 111.4(8) . . ?
O2 Li2 C16 114.2(7) . . ?
O2 Li2 C26 133.6(9) . . ?
C6 Li2 Er1 60.4(4) . . ?
C6 Li2 C16 99.3(7) . . ?
C6 Li2 C26 95.7(7) . . ?
C16 Li2 Er1 60.1(4) . . ?
C16 Li2 C26 96.6(7) . . ?
C26 Li2 Er1 59.6(4) . . ?
Fe1D Er1D Fe2D 122.04(4) . . ?
Fe1D Er1D Fe3D 119.38(4) . . ?
Fe2D Er1D Fe3D 118.52(4) . . ?
C1D Er1D Fe1D 40.6(2) . . ?
C1D Er1D Fe2D 117.5(2) . . ?
C1D Er1D Fe3D 106.5(2) . . ?
C1D Er1D C26D 126.9(3) . . ?
C1D Er1D Li1D 48.6(4) . . ?
C1D Er1D Li2D 132.1(4) . . ?
C6D Er1D Fe1D 41.1(2) . . ?
C6D Er1D Fe2D 111.7(2) . . ?
C6D Er1D Fe3D 115.5(2) . . ?
C6D Er1D C1D 81.7(3) . . ?
C6D Er1D C11D 127.7(3) . . ?
C6D Er1D C16D 84.8(3) . . ?
C6D Er1D C26D 83.8(3) . . ?
C6D Er1D Li1D 129.6(4) . . ?
C6D Er1D Li2D 51.0(4) . . ?
C11D Er1D Fe1D 107.0(2) . . ?
C11D Er1D Fe2D 40.4(2) . . ?
C11D Er1D Fe3D 116.8(2) . . ?
C11D Er1D C1D 82.0(3) . . ?
C11D Er1D C16D 80.8(3) . . ?
C11D Er1D C26D 142.7(3) . . ?
C11D Er1D Li1D 49.5(4) . . ?
C11D Er1D Li2D 130.1(4) . . ?
C16D Er1D Fe1D 118.1(2) . . ?
C16D Er1D Fe2D 40.5(2) . . ?
C16D Er1D Fe3D 108.8(2) . . ?
C16D Er1D C1D 144.6(3) . . ?
C16D Er1D C26D 83.5(3) . . ?
C16D Er1D Li1D 129.5(4) . . ?
C16D Er1D Li2D 50.0(4) . . ?
C21D Er1D Fe1D 116.2(2) . . ?
C21D Er1D Fe2D 105.6(2) . . ?
C21D Er1D Fe3D 40.2(2) . . ?
C21D Er1D C1D 81.9(3) . . ?
C21D Er1D C6D 142.7(3) . . ?
C21D Er1D C11D 82.5(3) . . ?
C21D Er1D C16D 125.7(3) . . ?
C21D Er1D C26D 79.7(3) . . ?
C21D Er1D Li1D 49.9(4) . . ?
C21D Er1D Li2D 129.8(4) . . ?
C26D Er1D Fe1D 110.2(2) . . ?
C26D Er1D Fe2D 115.4(2) . . ?
C26D Er1D Fe3D 39.5(2) . . ?
C26D Er1D Li1D 128.9(4) . . ?
C26D Er1D Li2D 50.9(4) . . ?
Li1D Er1D Fe1D 88.7(3) . . ?
Li1D Er1D Fe2D 89.2(3) . . ?
Li1D Er1D Fe3D 89.6(3) . . ?
Li2D Er1D Fe1D 91.9(3) . . ?
Li2D Er1D Fe2D 90.3(3) . . ?
Li2D Er1D Fe3D 90.2(3) . . ?
Li2D Er1D Li1D 179.4(5) . . ?
C1D Fe1D Er1D 52.4(3) . . ?
C1D Fe1D C6D 104.3(4) . . ?
C2D Fe1D Er1D 79.8(3) . . ?
C2D Fe1D C1D 41.2(4) . . ?
C2D Fe1D C6D 120.6(4) . . ?
C2D Fe1D C9D 159.6(4) . . ?
C3D Fe1D Er1D 119.2(3) . . ?
C3D Fe1D C1D 70.3(4) . . ?
C3D Fe1D C2D 40.7(4) . . ?
C3D Fe1D C4D 40.4(4) . . ?
C3D Fe1D C6D 156.4(4) . . ?
C3D Fe1D C9D 123.1(4) . . ?
C4D Fe1D Er1D 118.9(3) . . ?
C4D Fe1D C1D 70.0(4) . . ?
C4D Fe1D C2D 67.7(4) . . ?
C4D Fe1D C6D 161.0(4) . . ?
C4D Fe1D C9D 108.1(4) . . ?
C5D Fe1D Er1D 79.7(3) . . ?
C5D Fe1D C1D 41.3(4) . . ?
C5D Fe1D C2D 67.5(4) . . ?
C5D Fe1D C3D 68.4(4) . . ?
C5D Fe1D C4D 40.8(4) . . ?
C5D Fe1D C6D 123.3(4) . . ?
C5D Fe1D C9D 123.4(4) . . ?
C6D Fe1D Er1D 52.0(3) . . ?
C7D Fe1D Er1D 80.1(3) . . ?
C7D Fe1D C1D 121.9(4) . . ?
C7D Fe1D C2D 107.6(4) . . ?
C7D Fe1D C3D 121.7(4) . . ?
C7D Fe1D C4D 157.6(4) . . ?
C7D Fe1D C5D 159.7(4) . . ?
C7D Fe1D C6D 40.6(4) . . ?
C7D Fe1D C8D 41.1(4) . . ?
C7D Fe1D C9D 68.1(4) . . ?
C7D Fe1D C10D 66.9(4) . . ?
C8D Fe1D Er1D 119.5(3) . . ?
C8D Fe1D C1D 158.9(4) . . ?
C8D Fe1D C2D 123.1(4) . . ?
C8D Fe1D C3D 106.3(4) . . ?
C8D Fe1D C4D 121.6(4) . . ?
C8D Fe1D C5D 158.2(4) . . ?
C8D Fe1D C6D 70.2(4) . . ?
C8D Fe1D C9D 40.6(4) . . ?
C8D Fe1D C10D 67.9(4) . . ?
C9D Fe1D Er1D 117.7(3) . . ?
C9D Fe1D C1D 158.3(4) . . ?
C9D Fe1D C6D 70.1(4) . . ?
C10D Fe1D Er1D 78.3(3) . . ?
C10D Fe1D C1D 122.0(4) . . ?
C10D Fe1D C2D 158.0(4) . . ?
C10D Fe1D C3D 160.6(4) . . ?
C10D Fe1D C4D 125.6(4) . . ?
C10D Fe1D C5D 109.7(4) . . ?
C10D Fe1D C6D 41.2(4) . . ?
C10D Fe1D C9D 40.5(4) . . ?
C11D Fe2D Er1D 51.4(3) . . ?
C11D Fe2D C16D 102.7(4) . . ?
C12D Fe2D Er1D 78.8(3) . . ?
C12D Fe2D C11D 41.4(4) . . ?
C12D Fe2D C13D 41.1(4) . . ?
C12D Fe2D C14D 67.4(4) . . ?
C12D Fe2D C15D 67.3(4) . . ?
C12D Fe2D C16D 118.1(4) . . ?
C12D Fe2D C17D 106.0(4) . . ?
C12D Fe2D C18D 123.6(4) . . ?
C12D Fe2D C19D 161.0(4) . . ?
C12D Fe2D C20D 155.8(4) . . ?
C13D Fe2D Er1D 118.8(3) . . ?
C13D Fe2D C11D 71.3(4) . . ?
C13D Fe2D C14D 40.1(4) . . ?
C13D Fe2D C15D 68.3(4) . . ?
C13D Fe2D C16D 153.6(4) . . ?
C13D Fe2D C17D 119.3(4) . . ?
C13D Fe2D C18D 105.9(4) . . ?
C13D Fe2D C19D 124.5(4) . . ?
C13D Fe2D C20D 162.7(4) . . ?
C14D Fe2D Er1D 119.2(3) . . ?
C14D Fe2D C11D 70.6(4) . . ?
C14D Fe2D C15D 40.6(4) . . ?
C14D Fe2D C16D 163.5(4) . . ?
C14D Fe2D C17D 155.5(4) . . ?
C14D Fe2D C20D 128.0(4) . . ?
C15D Fe2D Er1D 80.4(3) . . ?
C15D Fe2D C11D 41.8(4) . . ?
C15D Fe2D C16D 124.9(4) . . ?
C15D Fe2D C17D 160.8(4) . . ?
C16D Fe2D Er1D 51.5(2) . . ?
C17D Fe2D Er1D 80.6(3) . . ?
C17D Fe2D C11D 121.1(4) . . ?
C17D Fe2D C16D 40.8(4) . . ?
C18D Fe2D Er1D 119.7(3) . . ?
C18D Fe2D C11D 159.3(4) . . ?
C18D Fe2D C14D 121.1(4) . . ?
C18D Fe2D C15D 157.4(4) . . ?
C18D Fe2D C16D 70.3(4) . . ?
C18D Fe2D C17D 41.4(4) . . ?
C18D Fe2D C19D 40.3(4) . . ?
C18D Fe2D C20D 67.9(4) . . ?
C19D Fe2D Er1D 116.7(3) . . ?
C19D Fe2D C11D 157.2(4) . . ?
C19D Fe2D C14D 109.8(4) . . ?
C19D Fe2D C15D 123.8(4) . . ?
C19D Fe2D C16D 70.3(4) . . ?
C19D Fe2D C17D 68.3(4) . . ?
C19D Fe2D C20D 40.6(4) . . ?
C20D Fe2D Er1D 77.1(3) . . ?
C20D Fe2D C11D 120.3(4) . . ?
C20D Fe2D C15D 110.8(4) . . ?
C20D Fe2D C16D 41.6(4) . . ?
C20D Fe2D C17D 67.5(4) . . ?
C21D Fe3D Er1D 50.3(3) . . ?
C22D Fe3D Er1D 77.7(3) . . ?
C22D Fe3D C21D 41.1(4) . . ?
C22D Fe3D C23D 41.0(4) . . ?
C22D Fe3D C24D 68.2(4) . . ?
C22D Fe3D C25D 67.4(4) . . ?
C22D Fe3D C26D 117.9(4) . . ?
C22D Fe3D C27D 106.8(4) . . ?
C22D Fe3D C28D 124.6(4) . . ?
C22D Fe3D C29D 162.5(4) . . ?
C22D Fe3D C30D 154.4(4) . . ?
C23D Fe3D Er1D 116.8(3) . . ?
C23D Fe3D C21D 69.7(4) . . ?
C23D Fe3D C24D 40.0(4) . . ?
C23D Fe3D C25D 67.5(4) . . ?
C23D Fe3D C26D 155.6(4) . . ?
C23D Fe3D C27D 123.1(4) . . ?
C23D Fe3D C28D 109.6(4) . . ?
C23D Fe3D C29D 126.7(4) . . ?
C24D Fe3D Er1D 116.9(3) . . ?
C24D Fe3D C21D 69.9(4) . . ?
C24D Fe3D C26D 160.0(4) . . ?
C25D Fe3D Er1D 77.7(3) . . ?
C25D Fe3D C21D 41.0(4) . . ?
C25D Fe3D C24D 40.7(4) . . ?
C25D Fe3D C26D 121.5(4) . . ?
C25D Fe3D C27D 157.9(4) . . ?
C25D Fe3D C28D 159.7(4) . . ?
C26D Fe3D Er1D 51.5(2) . . ?
C26D Fe3D C21D 101.7(4) . . ?
C27D Fe3D Er1D 80.2(3) . . ?
C27D Fe3D C21D 120.5(4) . . ?
C27D Fe3D C24D 159.1(4) . . ?
C27D Fe3D C26D 40.6(4) . . ?
C27D Fe3D C28D 40.9(4) . . ?
C28D Fe3D Er1D 119.2(3) . . ?
C28D Fe3D C21D 158.8(4) . . ?
C28D Fe3D C24D 124.0(4) . . ?
C28D Fe3D C26D 69.9(4) . . ?
C29D Fe3D Er1D 116.4(3) . . ?
C29D Fe3D C21D 156.2(4) . . ?
C29D Fe3D C24D 110.4(4) . . ?
C29D Fe3D C25D 123.7(4) . . ?
C29D Fe3D C26D 69.8(4) . . ?
C29D Fe3D C27D 67.9(4) . . ?
C29D Fe3D C28D 40.6(4) . . ?
C30D Fe3D Er1D 76.7(3) . . ?
C30D Fe3D C21D 118.9(4) . . ?
C30D Fe3D C23D 163.3(4) . . ?
C30D Fe3D C24D 126.6(4) . . ?
C30D Fe3D C25D 108.7(4) . . ?
C30D Fe3D C26D 40.7(4) . . ?
C30D Fe3D C27D 66.7(4) . . ?
C30D Fe3D C28D 67.9(4) . . ?
C30D Fe3D C29D 40.6(4) . . ?
C31D O1D C34D 104.9(7) . . ?
C31D O1D Li1D 122.0(7) . . ?
C34D O1D Li1D 112.3(7) . . ?
C35D O2D C38D 105.1(7) . . ?
C35D O2D Li2D 118.0(7) . . ?
C38D O2D Li2D 119.2(8) . . ?
Fe1D C1D Er1D 87.1(3) . . ?
Fe1D C1D Li1D 155.0(6) . . ?
C2D C1D Er1D 118.9(6) . . ?
C2D C1D Fe1D 68.1(6) . . ?
C2D C1D C5D 102.8(8) . . ?
C2D C1D Li1D 131.7(8) . . ?
C5D C1D Er1D 118.3(6) . . ?
C5D C1D Fe1D 67.9(5) . . ?
C5D C1D Li1D 113.5(8) . . ?
Li1D C1D Er1D 70.2(5) . . ?
Fe1D C2D H2D 127.0 . . ?
C1D C2D Fe1D 70.7(6) . . ?
C1D C2D H2D 124.3 . . ?
C3D C2D Fe1D 69.6(6) . . ?
C3D C2D C1D 111.5(9) . . ?
C3D C2D H2D 124.3 . . ?
Fe1D C3D H3D 125.6 . . ?
C2D C3D Fe1D 69.7(6) . . ?
C2D C3D H3D 126.5 . . ?
C4D C3D Fe1D 69.8(6) . . ?
C4D C3D C2D 107.0(9) . . ?
C4D C3D H3D 126.5 . . ?
Fe1D C4D H4D 126.3 . . ?
C3D C4D Fe1D 69.8(5) . . ?
C3D C4D H4D 125.9 . . ?
C3D C4D C5D 108.1(9) . . ?
C5D C4D Fe1D 69.5(5) . . ?
C5D C4D H4D 125.9 . . ?
Fe1D C5D H5D 126.4 . . ?
C1D C5D Fe1D 70.8(6) . . ?
C1D C5D H5D 124.7 . . ?
C4D C5D Fe1D 69.7(6) . . ?
C4D C5D C1D 110.5(9) . . ?
C4D C5D H5D 124.7 . . ?
Fe1D C6D Er1D 86.9(4) . . ?
Fe1D C6D Li2D 155.2(7) . . ?
C7D C6D Er1D 120.5(7) . . ?
C7D C6D Fe1D 66.9(5) . . ?
C7D C6D C10D 101.4(8) . . ?
C7D C6D Li2D 119.9(8) . . ?
C10D C6D Er1D 116.1(7) . . ?
C10D C6D Fe1D 66.8(5) . . ?
C10D C6D Li2D 128.7(8) . . ?
Li2D C6D Er1D 69.0(5) . . ?
Fe1D C7D H7D 125.8 . . ?
C6D C7D Fe1D 72.5(6) . . ?
C6D C7D H7D 123.9 . . ?
C8D C7D Fe1D 69.5(5) . . ?
C8D C7D C6D 112.3(9) . . ?
C8D C7D H7D 123.9 . . ?
Fe1D C8D H8D 125.3 . . ?
C7D C8D Fe1D 69.4(6) . . ?
C7D C8D H8D 126.5 . . ?
C9D C8D Fe1D 70.4(6) . . ?
C9D C8D C7D 107.1(9) . . ?
C9D C8D H8D 126.5 . . ?
Fe1D C9D H9D 126.8 . . ?
C8D C9D Fe1D 69.0(6) . . ?
C8D C9D H9D 126.7 . . ?
C10D C9D Fe1D 69.0(6) . . ?
C10D C9D C8D 106.6(9) . . ?
C10D C9D H9D 126.7 . . ?
Fe1D C10D H10D 125.4 . . ?
C6D C10D Fe1D 72.1(6) . . ?
C6D C10D H10D 123.7 . . ?
C9D C10D Fe1D 70.4(6) . . ?
C9D C10D C6D 112.6(9) . . ?
C9D C10D H10D 123.7 . . ?
Fe2D C11D Er1D 88.2(3) . . ?
Fe2D C11D Li1D 154.8(6) . . ?
C12D C11D Er1D 118.4(6) . . ?
C12D C11D Fe2D 67.0(5) . . ?
C12D C11D C15D 100.7(8) . . ?
C12D C11D Li1D 134.2(8) . . ?
C15D C11D Er1D 121.2(6) . . ?
C15D C11D Fe2D 67.8(5) . . ?
C15D C11D Li1D 112.4(8) . . ?
Li1D C11D Er1D 69.9(5) . . ?
Fe2D C12D H12D 127.0 . . ?
C11D C12D Fe2D 71.6(5) . . ?
C11D C12D H12D 123.5 . . ?
C13D C12D Fe2D 69.6(5) . . ?
C13D C12D C11D 112.9(9) . . ?
C13D C12D H12D 123.5 . . ?
Fe2D C13D H13D 125.2 . . ?
C12D C13D Fe2D 69.3(5) . . ?
C12D C13D H13D 126.8 . . ?
C14D C13D Fe2D 70.3(5) . . ?
C14D C13D C12D 106.4(8) . . ?
C14D C13D H13D 126.8 . . ?
Fe2D C14D H14D 126.3 . . ?
C13D C14D Fe2D 69.6(6) . . ?
C13D C14D H14D 125.4 . . ?
C13D C14D C15D 109.1(9) . . ?
C15D C14D Fe2D 70.2(5) . . ?
C15D C14D H14D 125.4 . . ?
Fe2D C15D H15D 127.5 . . ?
C11D C15D Fe2D 70.4(5) . . ?
C11D C15D H15D 124.6 . . ?
C14D C15D Fe2D 69.2(5) . . ?
C14D C15D C11D 110.8(9) . . ?
C14D C15D H15D 124.6 . . ?
Fe2D C16D Er1D 88.1(3) . . ?
Fe2D C16D Li2D 156.8(6) . . ?
C17D C16D Er1D 123.2(6) . . ?
C17D C16D Fe2D 68.5(5) . . ?
C17D C16D C20D 103.0(8) . . ?
C17D C16D Li2D 118.7(8) . . ?
C20D C16D Er1D 114.8(7) . . ?
C20D C16D Fe2D 67.7(5) . . ?
C20D C16D Li2D 126.3(8) . . ?
Li2D C16D Er1D 69.5(5) . . ?
Fe2D C17D H17D 127.7 . . ?
C16D C17D Fe2D 70.7(6) . . ?
C16D C17D H17D 124.9 . . ?
C16D C17D C18D 110.3(9) . . ?
C18D C17D Fe2D 68.4(6) . . ?
C18D C17D H17D 124.9 . . ?
Fe2D C18D H18D 125.3 . . ?
C17D C18D Fe2D 70.2(6) . . ?
C17D C18D H18D 126.2 . . ?
C19D C18D Fe2D 69.9(6) . . ?
C19D C18D C17D 107.7(9) . . ?
C19D C18D H18D 126.2 . . ?
Fe2D C19D H19D 125.7 . . ?
C18D C19D Fe2D 69.8(6) . . ?
C18D C19D H19D 125.9 . . ?
C18D C19D C20D 108.2(10) . . ?
C20D C19D Fe2D 70.2(5) . . ?
C20D C19D H19D 125.9 . . ?
Fe2D C20D H20D 127.0 . . ?
C16D C20D Fe2D 70.8(5) . . ?
C16D C20D H20D 124.6 . . ?
C19D C20D Fe2D 69.3(5) . . ?
C19D C20D C16D 110.8(9) . . ?
C19D C20D H20D 124.6 . . ?
Fe3D C21D Er1D 89.6(3) . . ?
Fe3D C21D Li1D 156.6(7) . . ?
C22D C21D Er1D 119.0(6) . . ?
C22D C21D Fe3D 66.3(5) . . ?
C22D C21D C25D 102.0(8) . . ?
C22D C21D Li1D 133.0(8) . . ?
C25D C21D Er1D 119.4(7) . . ?
C25D C21D Fe3D 67.2(5) . . ?
C25D C21D Li1D 112.7(7) . . ?
Li1D C21D Er1D 69.8(5) . . ?
Fe3D C22D H22D 124.4 . . ?
C21D C22D Fe3D 72.6(6) . . ?
C21D C22D H22D 124.4 . . ?
C23D C22D Fe3D 70.2(6) . . ?
C23D C22D C21D 111.2(9) . . ?
C23D C22D H22D 124.4 . . ?
Fe3D C23D H23D 126.3 . . ?
C22D C23D Fe3D 68.8(6) . . ?
C22D C23D H23D 125.9 . . ?
C24D C23D Fe3D 70.5(6) . . ?
C24D C23D C22D 108.2(9) . . ?
C24D C23D H23D 125.9 . . ?
Fe3D C24D H24D 126.2 . . ?
C23D C24D Fe3D 69.5(6) . . ?
C23D C24D H24D 126.6 . . ?
C23D C24D C25D 106.9(9) . . ?
C25D C24D Fe3D 69.3(5) . . ?
C25D C24D H24D 126.6 . . ?
Fe3D C25D H25D 125.7 . . ?
C21D C25D Fe3D 71.8(5) . . ?
C21D C25D H25D 124.1 . . ?
C24D C25D Fe3D 70.0(5) . . ?
C24D C25D C21D 111.7(8) . . ?
C24D C25D H25D 124.1 . . ?
Fe3D C26D Er1D 89.0(3) . . ?
Fe3D C26D Li2D 155.9(6) . . ?
C27D C26D Er1D 123.2(6) . . ?
C27D C26D Fe3D 68.6(5) . . ?
C27D C26D Li2D 117.4(8) . . ?
C30D C26D Er1D 115.8(6) . . ?
C30D C26D Fe3D 68.2(6) . . ?
C30D C26D C27D 103.4(8) . . ?
C30D C26D Li2D 127.5(8) . . ?
Li2D C26D Er1D 68.1(5) . . ?
Fe3D C27D H27D 126.9 . . ?
C26D C27D Fe3D 70.7(5) . . ?
C26D C27D H27D 124.4 . . ?
C26D C27D C28D 111.2(8) . . ?
C28D C27D Fe3D 69.6(5) . . ?
C28D C27D H27D 124.4 . . ?
Fe3D C28D H28D 126.0 . . ?
C27D C28D Fe3D 69.5(5) . . ?
C27D C28D H28D 126.8 . . ?
C29D C28D Fe3D 69.4(5) . . ?
C29D C28D C27D 106.5(8) . . ?
C29D C28D H28D 126.8 . . ?
Fe3D C29D H29D 125.6 . . ?
C28D C29D Fe3D 70.0(5) . . ?
C28D C29D H29D 126.4 . . ?
C30D C29D Fe3D 69.5(5) . . ?
C30D C29D C28D 107.3(8) . . ?
C30D C29D H29D 126.4 . . ?
Fe3D C30D H30D 126.5 . . ?
C26D C30D Fe3D 71.2(6) . . ?
C26D C30D H30D 124.2 . . ?
C29D C30D Fe3D 69.8(6) . . ?
C29D C30D C26D 111.6(9) . . ?
C29D C30D H30D 124.2 . . ?
O1D C31D H31C 110.6 . . ?
O1D C31D H31D 110.6 . . ?
O1D C31D C32D 105.7(8) . . ?
H31C C31D H31D 108.7 . . ?
C32D C31D H31C 110.6 . . ?
C32D C31D H31D 110.6 . . ?
C31D C32D H32C 111.0 . . ?
C31D C32D H32D 111.0 . . ?
C31D C32D C33D 103.7(8) . . ?
H32C C32D H32D 109.0 . . ?
C33D C32D H32C 111.0 . . ?
C33D C32D H32D 111.0 . . ?
C32D C33D H33C 110.8 . . ?
C32D C33D H33D 110.8 . . ?
H33C C33D H33D 108.8 . . ?
C34D C33D C32D 104.9(8) . . ?
C34D C33D H33C 110.8 . . ?
C34D C33D H33D 110.8 . . ?
O1D C34D C33D 106.0(7) . . ?
O1D C34D H34C 110.5 . . ?
O1D C34D H34D 110.5 . . ?
C33D C34D H34C 110.5 . . ?
C33D C34D H34D 110.5 . . ?
H34C C34D H34D 108.7 . . ?
O2D C35D H35C 110.4 . . ?
O2D C35D H35D 110.4 . . ?
O2D C35D C36D 106.7(9) . . ?
H35C C35D H35D 108.6 . . ?
C36D C35D H35C 110.4 . . ?
C36D C35D H35D 110.4 . . ?
C35D C36D H36C 111.0 . . ?
C35D C36D H36D 111.0 . . ?
C35D C36D C37D 103.7(9) . . ?
H36C C36D H36D 109.0 . . ?
C37D C36D H36C 111.0 . . ?
C37D C36D H36D 111.0 . . ?
C36D C37D H37C 110.9 . . ?
C36D C37D H37D 110.9 . . ?
H37C C37D H37D 108.9 . . ?
C38D C37D C36D 104.1(9) . . ?
C38D C37D H37C 110.9 . . ?
C38D C37D H37D 110.9 . . ?
O2D C38D C37D 104.7(8) . . ?
O2D C38D H38C 110.8 . . ?
O2D C38D H38D 110.8 . . ?
C37D C38D H38C 110.8 . . ?
C37D C38D H38D 110.8 . . ?
H38C C38D H38D 108.9 . . ?
O1D Li1D Er1D 169.0(8) . . ?
O1D Li1D C1D 126.7(8) . . ?
O1D Li1D C11D 120.9(8) . . ?
O1D Li1D C21D 109.3(8) . . ?
C1D Li1D Er1D 61.2(5) . . ?
C1D Li1D C11D 98.7(7) . . ?
C1D Li1D C21D 98.0(7) . . ?
C11D Li1D Er1D 60.5(4) . . ?
C11D Li1D C21D 97.4(7) . . ?
C21D Li1D Er1D 60.2(4) . . ?
O2D Li2D Er1D 171.1(9) . . ?
O2D Li2D C6D 128.8(9) . . ?
O2D Li2D C16D 114.8(8) . . ?
O2D Li2D C26D 114.2(8) . . ?
C6D Li2D Er1D 60.0(4) . . ?
C6D Li2D C26D 97.0(7) . . ?
C16D Li2D Er1D 60.5(4) . . ?
C16D Li2D C6D 98.8(7) . . ?
C16D Li2D C26D 97.8(7) . . ?
C26D Li2D Er1D 61.0(5) . . ?
C39 O3 C42 107.9(7) . . ?
C39 O3 Li3 122.4(7) . . ?
C42 O3 Li3 129.2(8) . . ?
C43 O4 C46 107.9(7) . . ?
C43 O4 Li3 121.1(7) . . ?
C46 O4 Li3 130.6(7) . . ?
O4 C43 H43C 110.2 . . ?
O4 C43 H43D 110.2 . . ?
O4 C43 C44 107.5(7) . . ?
H43C C43 H43D 108.5 . . ?
C44 C43 H43C 110.2 . . ?
C44 C43 H43D 110.2 . . ?
C43 C44 H44C 111.0 . . ?
C43 C44 H44D 111.0 . . ?
C43 C44 C45 103.7(8) . . ?
H44C C44 H44D 109.0 . . ?
C45 C44 H44C 111.0 . . ?
C45 C44 H44D 111.0 . . ?
C44 C45 H45C 111.4 . . ?
C44 C45 H45D 111.4 . . ?
H45C C45 H45D 109.3 . . ?
C46 C45 C44 101.7(7) . . ?
C46 C45 H45C 111.4 . . ?
C46 C45 H45D 111.4 . . ?
O4 C46 C45 105.3(7) . . ?
O4 C46 H46C 110.7 . . ?
O4 C46 H46D 110.7 . . ?
C45 C46 H46C 110.7 . . ?
C45 C46 H46D 110.7 . . ?
H46C C46 H46D 108.8 . . ?
C47 O5 Li3 117.8(8) . . ?
C50 O5 C47 109.0(7) . . ?
C50 O5 Li3 132.7(8) . . ?
C51 O6 C54 107.2(7) . . ?
C51 O6 Li3 118.3(8) . . ?
C54 O6 Li3 130.8(8) . . ?
O3 C39 H39E 110.2 . . ?
O3 C39 H39F 110.2 . . ?
O3 C39 C40 107.4(8) . . ?
H39E C39 H39F 108.5 . . ?
C40 C39 H39E 110.2 . . ?
C40 C39 H39F 110.2 . . ?
C39 C40 H40E 110.1 . . ?
C39 C40 H40F 110.1 . . ?
C39 C40 H40G 111.0 . . ?
C39 C40 H40H 111.0 . . ?
H40E C40 H40F 108.4 . . ?
H40G C40 H40H 109.0 . . ?
C41 C40 C39 108.0(12) . . ?
C41 C40 H40E 110.1 . . ?
C41 C40 H40F 110.1 . . ?
C41A C40 C39 103.8(10) . . ?
C41A C40 H40G 111.0 . . ?
C41A C40 H40H 111.0 . . ?
C40 C41 H41E 110.8 . . ?
C40 C41 H41F 110.8 . . ?
C40 C41 C42 104.7(11) . . ?
H41E C41 H41F 108.9 . . ?
C42 C41 H41E 110.8 . . ?
C42 C41 H41F 110.8 . . ?
O3 C42 C41 108.0(13) . . ?
O3 C42 H42E 110.1 . . ?
O3 C42 H42F 110.1 . . ?
O3 C42 H42G 110.6 . . ?
O3 C42 H42H 110.6 . . ?
O3 C42 C41A 105.8(9) . . ?
C41 C42 H42E 110.1 . . ?
C41 C42 H42F 110.1 . . ?
H42E C42 H42F 108.4 . . ?
H42G C42 H42H 108.7 . . ?
C41A C42 H42G 110.6 . . ?
C41A C42 H42H 110.6 . . ?
O5 C47 H47C 110.6 . . ?
O5 C47 H47D 110.6 . . ?
O5 C47 C48 105.7(8) . . ?
H47C C47 H47D 108.7 . . ?
C48 C47 H47C 110.6 . . ?
C48 C47 H47D 110.6 . . ?
C47 C48 H48C 111.1 . . ?
C47 C48 H48D 111.1 . . ?
C47 C48 C49 103.1(8) . . ?
H48C C48 H48D 109.1 . . ?
C49 C48 H48C 111.1 . . ?
C49 C48 H48D 111.1 . . ?
C48 C49 H49C 111.1 . . ?
C48 C49 H49D 111.1 . . ?
C48 C49 C50 103.4(9) . . ?
H49C C49 H49D 109.0 . . ?
C50 C49 H49C 111.1 . . ?
C50 C49 H49D 111.1 . . ?
O5 C50 C49 104.8(8) . . ?
O5 C50 H50C 110.8 . . ?
O5 C50 H50D 110.8 . . ?
C49 C50 H50C 110.8 . . ?
C49 C50 H50D 110.8 . . ?
H50C C50 H50D 108.9 . . ?
O6 C51 H51C 110.5 . . ?
O6 C51 H51D 110.5 . . ?
O6 C51 C52 106.2(8) . . ?
H51C C51 H51D 108.7 . . ?
C52 C51 H51C 110.5 . . ?
C52 C51 H51D 110.5 . . ?
C51 C52 H52C 110.3 . . ?
C51 C52 H52D 110.3 . . ?
H52C C52 H52D 108.6 . . ?
C53 C52 C51 106.9(9) . . ?
C53 C52 H52C 110.3 . . ?
C53 C52 H52D 110.3 . . ?
C52 C53 H53C 111.0 . . ?
C52 C53 H53D 111.0 . . ?
C52 C53 C54 103.6(8) . . ?
H53C C53 H53D 109.0 . . ?
C54 C53 H53C 111.0 . . ?
C54 C53 H53D 111.0 . . ?
O6 C54 C53 103.6(7) . . ?
O6 C54 H54C 111.0 . . ?
O6 C54 H54D 111.0 . . ?
C53 C54 H54C 111.0 . . ?
C53 C54 H54D 111.0 . . ?
H54C C54 H54D 109.0 . . ?
O4 Li3 O3 108.2(8) . . ?
O5 Li3 O3 108.0(8) . . ?
O5 Li3 O4 105.1(9) . . ?
O6 Li3 O3 102.7(9) . . ?
O6 Li3 O4 120.0(9) . . ?
O6 Li3 O5 112.3(9) . . ?
C39D O3D C42D 111.3(11) . . ?
C39D O3D Li3D 120.5(14) . . ?
C42D O3D Li3D 126.9(13) . . ?
O3D C39D H39A 110.6 . . ?
O3D C39D H39B 110.6 . . ?
O3D C39D C40D 105.9(12) . . ?
H39A C39D H39B 108.7 . . ?
C40D C39D H39A 110.6 . . ?
C40D C39D H39B 110.6 . . ?
C39D C40D H40A 109.9 . . ?
C39D C40D H40B 109.9 . . ?
C39D C40D C41D 109.1(14) . . ?
H40A C40D H40B 108.3 . . ?
C41D C40D H40A 109.9 . . ?
C41D C40D H40B 109.9 . . ?
C40D C41D H41A 110.9 . . ?
C40D C41D H41B 110.9 . . ?
H41A C41D H41B 108.9 . . ?
C42D C41D C40D 104.1(13) . . ?
C42D C41D H41A 110.9 . . ?
C42D C41D H41B 110.9 . . ?
O3D C42D C41D 109.0(12) . . ?
O3D C42D H42A 109.9 . . ?
O3D C42D H42B 109.9 . . ?
C41D C42D H42A 109.9 . . ?
C41D C42D H42B 109.9 . . ?
H42A C42D H42B 108.3 . . ?
C39E O3E C42E 109.1(12) . . ?
C39E O3E Li3D 122.3(14) . . ?
C42E O3E Li3D 127.0(15) . . ?
O3E C39E H39C 110.1 . . ?
O3E C39E H39D 110.1 . . ?
O3E C39E C40E 108.1(13) . . ?
H39C C39E H39D 108.4 . . ?
C40E C39E H39C 110.1 . . ?
C40E C39E H39D 110.1 . . ?
C39E C40E H40C 110.2 . . ?
C39E C40E H40D 110.2 . . ?
C39E C40E C41E 107.6(14) . . ?
H40C C40E H40D 108.5 . . ?
C41E C40E H40C 110.2 . . ?
C41E C40E H40D 110.2 . . ?
C40E C41E H41C 110.8 . . ?
C40E C41E H41D 110.8 . . ?
H41C C41E H41D 108.9 . . ?
C42E C41E C40E 104.6(14) . . ?
C42E C41E H41C 110.8 . . ?
C42E C41E H41D 110.8 . . ?
O3E C42E C41E 110.0(13) . . ?
O3E C42E H42C 109.7 . . ?
O3E C42E H42D 109.6 . . ?
C41E C42E H42C 109.7 . . ?
C41E C42E H42D 109.7 . . ?
H42C C42E H42D 108.2 . . ?
C43D O4D Li3D 122.6(8) . . ?
C46D O4D C43D 109.3(8) . . ?
C46D O4D Li3D 128.1(8) . . ?
C47D O5D C50D 109.2(8) . . ?
C47D O5D Li3D 125.2(9) . . ?
C50D O5D Li3D 122.8(9) . . ?
C51D O6D C54D 106.5(8) . . ?
C51D O6D Li3D 123.1(8) . . ?
C54D O6D Li3D 125.3(8) . . ?
O4D C43D H43A 110.7 . . ?
O4D C43D H43B 110.7 . . ?
O4D C43D C44D 105.2(9) . . ?
H43A C43D H43B 108.8 . . ?
C44D C43D H43A 110.7 . . ?
C44D C43D H43B 110.7 . . ?
C43D C44D H44A 111.1 . . ?
C43D C44D H44B 111.1 . . ?
C43D C44D C45D 103.4(9) . . ?
H44A C44D H44B 109.0 . . ?
C45D C44D H44A 111.1 . . ?
C45D C44D H44B 111.1 . . ?
C44D C45D H45A 111.4 . . ?
C44D C45D H45B 111.4 . . ?
C44D C45D C46D 102.0(9) . . ?
H45A C45D H45B 109.2 . . ?
C46D C45D H45A 111.4 . . ?
C46D C45D H45B 111.4 . . ?
O4D C46D C45D 105.4(9) . . ?
O4D C46D H46A 110.7 . . ?
O4D C46D H46B 110.7 . . ?
C45D C46D H46A 110.7 . . ?
C45D C46D H46B 110.7 . . ?
H46A C46D H46B 108.8 . . ?
O5D C47D H47A 110.5 . . ?
O5D C47D H47B 110.5 . . ?
O5D C47D C48D 106.1(9) . . ?
H47A C47D H47B 108.7 . . ?
C48D C47D H47A 110.5 . . ?
C48D C47D H47B 110.5 . . ?
C47D C48D H48A 111.4 . . ?
C47D C48D H48B 111.4 . . ?
C47D C48D C49D 101.7(9) . . ?
H48A C48D H48B 109.3 . . ?
C49D C48D H48A 111.4 . . ?
C49D C48D H48B 111.4 . . ?
C48D C49D H49A 111.1 . . ?
C48D C49D H49B 111.1 . . ?
H49A C49D H49B 109.1 . . ?
C50D C49D C48D 103.3(9) . . ?
C50D C49D H49A 111.1 . . ?
C50D C49D H49B 111.1 . . ?
O5D C50D C49D 106.1(9) . . ?
O5D C50D H50A 110.5 . . ?
O5D C50D H50B 110.5 . . ?
C49D C50D H50A 110.5 . . ?
C49D C50D H50B 110.5 . . ?
H50A C50D H50B 108.7 . . ?
O6D C51D H51A 110.6 . . ?
O6D C51D H51B 110.6 . . ?
O6D C51D C52D 105.5(9) . . ?
H51A C51D H51B 108.8 . . ?
C52D C51D H51A 110.6 . . ?
C52D C51D H51B 110.6 . . ?
C51D C52D H52A 110.8 . . ?
C51D C52D H52B 110.8 . . ?
H52A C52D H52B 108.9 . . ?
C53D C52D C51D 104.8(10) . . ?
C53D C52D H52A 110.8 . . ?
C53D C52D H52B 110.8 . . ?
C52D C53D H53A 110.8 . . ?
C52D C53D H53B 110.8 . . ?
C52D C53D C54D 104.7(10) . . ?
H53A C53D H53B 108.9 . . ?
C54D C53D H53A 110.8 . . ?
C54D C53D H53B 110.8 . . ?
O6D C54D C53D 106.9(9) . . ?
O6D C54D H54A 110.3 . . ?
O6D C54D H54B 110.3 . . ?
C53D C54D H54A 110.3 . . ?
C53D C54D H54B 110.3 . . ?
H54A C54D H54B 108.6 . . ?
O3E Li3D O4D 100.7(11) . . ?
O3E Li3D O5D 114.3(13) . . ?
O3E Li3D O6D 113.6(12) . . ?
O4D Li3D O3D 108.0(11) . . ?
O5D Li3D O3D 109.0(11) . . ?
O5D Li3D O4D 112.0(10) . . ?
O5D Li3D O6D 105.4(9) . . ?
O6D Li3D O3D 111.5(11) . . ?
O6D Li3D O4D 110.9(10) . . ?
C40 C41A C42 104.8(10) . . ?
C40 C41A H41G 110.8 . . ?
C40 C41A H41H 110.8 . . ?
C42 C41A H41G 110.8 . . ?
C42 C41A H41H 110.8 . . ?
H41G C41A H41H 108.9 . . ?

loop_
_geom_bond_atom_site_label_1
_geom_bond_atom_site_label_2
_geom_bond_distance
_geom_bond_site_symmetry_2
_geom_bond_publ_flag
Er1 Fe1 3.2251(14) . ?
Er1 Fe2 3.2024(13) . ?
Er1 Fe3 3.2241(14) . ?
Er1 C1 2.500(9) . ?
Er1 C6 2.525(9) . ?
Er1 C11 2.538(9) . ?
Er1 C16 2.518(9) . ?
Er1 C21 2.539(9) . ?
Er1 C26 2.514(10) . ?
Er1 Li1 2.709(15) . ?
Er1 Li2 2.722(16) . ?
Fe1 C1 2.084(9) . ?
Fe1 C2 2.046(9) . ?
Fe1 C3 2.044(9) . ?
Fe1 C4 2.026(10) . ?
Fe1 C5 2.029(9) . ?
Fe1 C6 2.076(9) . ?
Fe1 C7 2.045(10) . ?
Fe1 C8 2.033(10) . ?
Fe1 C9 2.030(10) . ?
Fe1 C10 2.038(9) . ?
Fe2 C11 2.091(9) . ?
Fe2 C12 2.038(10) . ?
Fe2 C13 2.029(10) . ?
Fe2 C14 2.038(10) . ?
Fe2 C15 2.024(9) . ?
Fe2 C16 2.086(10) . ?
Fe2 C17 2.036(9) . ?
Fe2 C18 2.036(9) . ?
Fe2 C19 2.023(9) . ?
Fe2 C20 2.042(9) . ?
Fe3 C21 2.099(10) . ?
Fe3 C22 2.038(10) . ?
Fe3 C23 2.040(10) . ?
Fe3 C24 2.027(10) . ?
Fe3 C25 2.040(10) . ?
Fe3 C26 2.090(9) . ?
Fe3 C27 2.032(9) . ?
Fe3 C28 2.038(10) . ?
Fe3 C29 2.038(9) . ?
Fe3 C30 2.043(10) . ?
O1 C31 1.436(11) . ?
O1 C34 1.433(12) . ?
O1 Li1 1.939(16) . ?
O2 C35 1.444(12) . ?
O2 C38 1.425(12) . ?
O2 Li2 1.914(16) . ?
C1 C2 1.456(13) . ?
C1 C5 1.444(13) . ?
C1 Li1 2.237(17) . ?
C2 H2 0.9500 . ?
C2 C3 1.446(13) . ?
C3 H3 0.9500 . ?
C3 C4 1.392(13) . ?
C4 H4 0.9500 . ?
C4 C5 1.417(13) . ?
C5 H5 0.9500 . ?
C6 C7 1.446(13) . ?
C6 C10 1.441(14) . ?
C6 Li2 2.225(18) . ?
C7 H7 0.9500 . ?
C7 C8 1.407(14) . ?
C8 H8 0.9500 . ?
C8 C9 1.404(14) . ?
C9 H9 0.9500 . ?
C9 C10 1.420(14) . ?
C10 H10 0.9500 . ?
C11 C12 1.462(13) . ?
C11 C15 1.424(13) . ?
C11 Li1 2.170(16) . ?
C12 H12 0.9500 . ?
C12 C13 1.417(13) . ?
C13 H13 0.9500 . ?
C13 C14 1.408(13) . ?
C14 H14 0.9500 . ?
C14 C15 1.418(13) . ?
C15 H15 0.9500 . ?
C16 C17 1.460(13) . ?
C16 C20 1.428(13) . ?
C16 Li2 2.231(18) . ?
C17 H17 0.9500 . ?
C17 C18 1.413(13) . ?
C18 H18 0.9500 . ?
C18 C19 1.411(13) . ?
C19 H19 0.9500 . ?
C19 C20 1.421(13) . ?
C20 H20 0.9500 . ?
C21 C22 1.452(14) . ?
C21 C25 1.443(13) . ?
C21 Li1 2.222(18) . ?
C22 H22 0.9500 . ?
C22 C23 1.420(14) . ?
C23 H23 0.9500 . ?
C23 C24 1.404(14) . ?
C24 H24 0.9500 . ?
C24 C25 1.430(14) . ?
C25 H25 0.9500 . ?
C26 C27 1.443(13) . ?
C26 C30 1.444(13) . ?
C26 Li2 2.278(18) . ?
C27 H27 0.9500 . ?
C27 C28 1.432(13) . ?
C28 H28 0.9500 . ?
C28 C29 1.407(13) . ?
C29 H29 0.9500 . ?
C29 C30 1.436(13) . ?
C30 H30 0.9500 . ?
C31 H31A 0.9900 . ?
C31 H31B 0.9900 . ?
C31 C32 1.516(15) . ?
C32 H32A 0.9900 . ?
C32 H32B 0.9900 . ?
C32 C33 1.529(15) . ?
C33 H33A 0.9900 . ?
C33 H33B 0.9900 . ?
C33 C34 1.519(14) . ?
C34 H34A 0.9900 . ?
C34 H34B 0.9900 . ?
C35 H35A 0.9900 . ?
C35 H35B 0.9900 . ?
C35 C36 1.501(15) . ?
C36 H36A 0.9900 . ?
C36 H36B 0.9900 . ?
C36 C37 1.544(15) . ?
C37 H37A 0.9900 . ?
C37 H37B 0.9900 . ?
C37 C38 1.505(15) . ?
C38 H38A 0.9900 . ?
C38 H38B 0.9900 . ?
Er1D Fe1D 3.1844(14) . ?
Er1D Fe2D 3.2137(14) . ?
Er1D Fe3D 3.2606(14) . ?
Er1D C1D 2.525(9) . ?
Er1D C6D 2.512(10) . ?
Er1D C11D 2.513(9) . ?
Er1D C16D 2.515(9) . ?
Er1D C21D 2.507(10) . ?
Er1D C26D 2.552(9) . ?
Er1D Li1D 2.711(15) . ?
Er1D Li2D 2.707(16) . ?
Fe1D C1D 2.074(10) . ?
Fe1D C2D 2.038(10) . ?
Fe1D C3D 2.037(10) . ?
Fe1D C4D 2.037(9) . ?
Fe1D C5D 2.035(10) . ?
Fe1D C6D 2.097(9) . ?
Fe1D C7D 2.023(10) . ?
Fe1D C8D 2.025(10) . ?
Fe1D C9D 2.043(10) . ?
Fe1D C10D 2.025(10) . ?
Fe2D C11D 2.084(10) . ?
Fe2D C12D 2.022(9) . ?
Fe2D C13D 2.026(9) . ?
Fe2D C14D 2.035(9) . ?
Fe2D C15D 2.049(10) . ?
Fe2D C16D 2.087(9) . ?
Fe2D C17D 2.056(10) . ?
Fe2D C18D 2.031(10) . ?
Fe2D C19D 2.032(9) . ?
Fe2D C20D 2.044(9) . ?
Fe3D C21D 2.104(9) . ?
Fe3D C22D 2.020(10) . ?
Fe3D C23D 2.039(10) . ?
Fe3D C24D 2.052(10) . ?
Fe3D C25D 2.043(9) . ?
Fe3D C26D 2.076(10) . ?
Fe3D C27D 2.048(9) . ?
Fe3D C28D 2.049(9) . ?
Fe3D C29D 2.040(9) . ?
Fe3D C30D 2.036(10) . ?
O1D C31D 1.442(12) . ?
O1D C34D 1.452(11) . ?
O1D Li1D 1.913(16) . ?
O2D C35D 1.424(12) . ?
O2D C38D 1.429(12) . ?
O2D Li2D 1.922(17) . ?
C1D C2D 1.447(14) . ?
C1D C5D 1.450(14) . ?
C1D Li1D 2.161(18) . ?
C2D H2D 0.9500 . ?
C2D C3D 1.417(13) . ?
C3D H3D 0.9500 . ?
C3D C4D 1.406(13) . ?
C4D H4D 0.9500 . ?
C4D C5D 1.420(13) . ?
C5D H5D 0.9500 . ?
C6D C7D 1.432(14) . ?
C6D C10D 1.451(14) . ?
C6D Li2D 2.253(18) . ?
C7D H7D 0.9500 . ?
C7D C8D 1.421(14) . ?
C8D H8D 0.9500 . ?
C8D C9D 1.411(13) . ?
C9D H9D 0.9500 . ?
C9D C10D 1.409(14) . ?
C10D H10D 0.9500 . ?
C11D C12D 1.453(13) . ?
C11D C15D 1.475(13) . ?
C11D Li1D 2.196(17) . ?
C12D H12D 0.9500 . ?
C12D C13D 1.421(13) . ?
C13D H13D 0.9500 . ?
C13D C14D 1.391(13) . ?
C14D H14D 0.9500 . ?
C14D C15D 1.416(13) . ?
C15D H15D 0.9500 . ?
C16D C17D 1.445(14) . ?
C16D C20D 1.467(14) . ?
C16D Li2D 2.214(18) . ?
C17D H17D 0.9500 . ?
C17D C18D 1.445(15) . ?
C18D H18D 0.9500 . ?
C18D C19D 1.399(15) . ?
C19D H19D 0.9500 . ?
C19D C20D 1.413(14) . ?
C20D H20D 0.9500 . ?
C21D C22D 1.449(14) . ?
C21D C25D 1.453(13) . ?
C21D Li1D 2.210(17) . ?
C22D H22D 0.9500 . ?
C22D C23D 1.420(14) . ?
C23D H23D 0.9500 . ?
C23D C24D 1.397(14) . ?
C24D H24D 0.9500 . ?
C24D C25D 1.425(13) . ?
C25D H25D 0.9500 . ?
C26D C27D 1.431(13) . ?
C26D C30D 1.430(13) . ?
C26D Li2D 2.265(19) . ?
C27D H27D 0.9500 . ?
C27D C28D 1.433(13) . ?
C28D H28D 0.9500 . ?
C28D C29D 1.419(13) . ?
C29D H29D 0.9500 . ?
C29D C30D 1.416(13) . ?
C30D H30D 0.9500 . ?
C31D H31C 0.9900 . ?
C31D H31D 0.9900 . ?
C31D C32D 1.490(14) . ?
C32D H32C 0.9900 . ?
C32D H32D 0.9900 . ?
C32D C33D 1.531(13) . ?
C33D H33C 0.9900 . ?
C33D H33D 0.9900 . ?
C33D C34D 1.523(13) . ?
C34D H34C 0.9900 . ?
C34D H34D 0.9900 . ?
C35D H35C 0.9900 . ?
C35D H35D 0.9900 . ?
C35D C36D 1.492(14) . ?
C36D H36C 0.9900 . ?
C36D H36D 0.9900 . ?
C36D C37D 1.541(16) . ?
C37D H37C 0.9900 . ?
C37D H37D 0.9900 . ?
C37D C38D 1.510(16) . ?
C38D H38C 0.9900 . ?
C38D H38D 0.9900 . ?
O3 C39 1.436(11) . ?
O3 C42 1.455(12) . ?
O3 Li3 1.965(16) . ?
O4 C43 1.429(10) . ?
O4 C46 1.448(10) . ?
O4 Li3 1.965(19) . ?
C43 H43C 0.9900 . ?
C43 H43D 0.9900 . ?
C43 C44 1.502(12) . ?
C44 H44C 0.9900 . ?
C44 H44D 0.9900 . ?
C44 C45 1.516(11) . ?
C45 H45C 0.9900 . ?
C45 H45D 0.9900 . ?
C45 C46 1.488(12) . ?
C46 H46C 0.9900 . ?
C46 H46D 0.9900 . ?
O5 C47 1.466(12) . ?
O5 C50 1.441(11) . ?
O5 Li3 1.954(17) . ?
O6 C51 1.437(12) . ?
O6 C54 1.450(11) . ?
O6 Li3 1.946(19) . ?
C39 H39E 0.9900 . ?
C39 H39F 0.9900 . ?
C39 C40 1.482(14) . ?
C40 H40E 0.9900 . ?
C40 H40F 0.9900 . ?
C40 H40G 0.9900 . ?
C40 H40H 0.9900 . ?
C40 C41 1.472(12) . ?
C40 C41A 1.471(11) . ?
C41 H41E 0.9900 . ?
C41 H41F 0.9900 . ?
C41 C42 1.474(12) . ?
C42 H42E 0.9900 . ?
C42 H42F 0.9900 . ?
C42 H42G 0.9900 . ?
C42 H42H 0.9900 . ?
C42 C41A 1.474(11) . ?
C47 H47C 0.9900 . ?
C47 H47D 0.9900 . ?
C47 C48 1.490(14) . ?
C48 H48C 0.9900 . ?
C48 H48D 0.9900 . ?
C48 C49 1.496(14) . ?
C49 H49C 0.9900 . ?
C49 H49D 0.9900 . ?
C49 C50 1.496(14) . ?
C50 H50C 0.9900 . ?
C50 H50D 0.9900 . ?
C51 H51C 0.9900 . ?
C51 H51D 0.9900 . ?
C51 C52 1.498(14) . ?
C52 H52C 0.9900 . ?
C52 H52D 0.9900 . ?
C52 C53 1.497(14) . ?
C53 H53C 0.9900 . ?
C53 H53D 0.9900 . ?
C53 C54 1.526(14) . ?
C54 H54C 0.9900 . ?
C54 H54D 0.9900 . ?
O3D C39D 1.428(11) . ?
O3D C42D 1.449(11) . ?
O3D Li3D 1.94(3) . ?
C39D H39A 0.9900 . ?
C39D H39B 0.9900 . ?
C39D C40D 1.497(13) . ?
C40D H40A 0.9900 . ?
C40D H40B 0.9900 . ?
C40D C41D 1.515(12) . ?
C41D H41A 0.9900 . ?
C41D H41B 0.9900 . ?
C41D C42D 1.485(12) . ?
C42D H42A 0.9900 . ?
C42D H42B 0.9900 . ?
O3E C39E 1.428(11) . ?
O3E C42E 1.447(11) . ?
O3E Li3D 1.85(3) . ?
C39E H39C 0.9900 . ?
C39E H39D 0.9900 . ?
C39E C40E 1.498(13) . ?
C40E H40C 0.9900 . ?
C40E H40D 0.9900 . ?
C40E C41E 1.515(12) . ?
C41E H41C 0.9900 . ?
C41E H41D 0.9900 . ?
C41E C42E 1.486(12) . ?
C42E H42C 0.9900 . ?
C42E H42D 0.9900 . ?
O4D C43D 1.455(12) . ?
O4D C46D 1.427(13) . ?
O4D Li3D 1.94(2) . ?
O5D C47D 1.438(12) . ?
O5D C50D 1.441(12) . ?
O5D Li3D 1.902(18) . ?
O6D C51D 1.426(12) . ?
O6D C54D 1.443(12) . ?
O6D Li3D 1.917(19) . ?
C43D H43A 0.9900 . ?
C43D H43B 0.9900 . ?
C43D C44D 1.482(15) . ?
C44D H44A 0.9900 . ?
C44D H44B 0.9900 . ?
C44D C45D 1.491(15) . ?
C45D H45A 0.9900 . ?
C45D H45B 0.9900 . ?
C45D C46D 1.507(15) . ?
C46D H46A 0.9900 . ?
C46D H46B 0.9900 . ?
C47D H47A 0.9900 . ?
C47D H47B 0.9900 . ?
C47D C48D 1.495(15) . ?
C48D H48A 0.9900 . ?
C48D H48B 0.9900 . ?
C48D C49D 1.516(17) . ?
C49D H49A 0.9900 . ?
C49D H49B 0.9900 . ?
C49D C50D 1.515(16) . ?
C50D H50A 0.9900 . ?
C50D H50B 0.9900 . ?
C51D H51A 0.9900 . ?
C51D H51B 0.9900 . ?
C51D C52D 1.491(15) . ?
C52D H52A 0.9900 . ?
C52D H52B 0.9900 . ?
C52D C53D 1.487(17) . ?
C53D H53A 0.9900 . ?
C53D H53B 0.9900 . ?
C53D C54D 1.523(16) . ?
C54D H54A 0.9900 . ?
C54D H54B 0.9900 . ?
C41A H41G 0.9900 . ?
C41A H41H 0.9900 . ?

loop_
_geom_torsion_atom_site_label_1
_geom_torsion_atom_site_label_2
_geom_torsion_atom_site_label_3
_geom_torsion_atom_site_label_4
_geom_torsion
_geom_torsion_site_symmetry_1
_geom_torsion_site_symmetry_2
_geom_torsion_site_symmetry_3
_geom_torsion_site_symmetry_4
_geom_torsion_publ_flag
Er1 C1 C2 Fe1 72.4(6) . . . . ?
Er1 C1 C2 C3 129.8(7) . . . . ?
Er1 C1 C5 Fe1 -77.4(5) . . . . ?
Er1 C1 C5 C4 -134.5(7) . . . . ?
Er1 C6 C7 Fe1 -73.8(6) . . . . ?
Er1 C6 C7 C8 -131.3(7) . . . . ?
Er1 C6 C10 Fe1 75.9(5) . . . . ?
Er1 C6 C10 C9 133.4(7) . . . . ?
Er1 C11 C12 Fe2 70.7(5) . . . . ?
Er1 C11 C12 C13 128.6(7) . . . . ?
Er1 C11 C15 Fe2 -75.1(5) . . . . ?
Er1 C11 C15 C14 -133.5(7) . . . . ?
Er1 C16 C17 Fe2 -71.8(6) . . . . ?
Er1 C16 C17 C18 -129.9(7) . . . . ?
Er1 C16 C20 Fe2 75.8(5) . . . . ?
Er1 C16 C20 C19 132.6(7) . . . . ?
Er1 C21 C22 Fe3 73.4(5) . . . . ?
Er1 C21 C22 C23 131.8(7) . . . . ?
Er1 C21 C25 Fe3 -74.2(5) . . . . ?
Er1 C21 C25 C24 -132.2(7) . . . . ?
Er1 C26 C27 Fe3 -71.8(6) . . . . ?
Er1 C26 C27 C28 -129.8(7) . . . . ?
Er1 C26 C30 Fe3 77.4(5) . . . . ?
Er1 C26 C30 C29 135.3(7) . . . . ?
Fe1 C1 C2 C3 57.5(7) . . . . ?
Fe1 C1 C5 C4 -57.2(7) . . . . ?
Fe1 C2 C3 C4 59.2(7) . . . . ?
Fe1 C3 C4 C5 60.3(7) . . . . ?
Fe1 C4 C5 C1 58.3(7) . . . . ?
Fe1 C6 C7 C8 -57.5(7) . . . . ?
Fe1 C6 C10 C9 57.5(7) . . . . ?
Fe1 C7 C8 C9 -59.8(7) . . . . ?
Fe1 C8 C9 C10 -60.3(7) . . . . ?
Fe1 C9 C10 C6 -58.4(7) . . . . ?
Fe2 C11 C12 C13 57.8(7) . . . . ?
Fe2 C11 C15 C14 -58.4(7) . . . . ?
Fe2 C12 C13 C14 60.3(7) . . . . ?
Fe2 C13 C14 C15 59.3(7) . . . . ?
Fe2 C14 C15 C11 59.7(7) . . . . ?
Fe2 C16 C17 C18 -58.1(7) . . . . ?
Fe2 C16 C20 C19 56.9(7) . . . . ?
Fe2 C17 C18 C19 -59.3(6) . . . . ?
Fe2 C18 C19 C20 -60.8(6) . . . . ?
Fe2 C19 C20 C16 -58.3(7) . . . . ?
Fe3 C21 C22 C23 58.4(7) . . . . ?
Fe3 C21 C25 C24 -58.0(7) . . . . ?
Fe3 C22 C23 C24 59.5(7) . . . . ?
Fe3 C23 C24 C25 60.0(7) . . . . ?
Fe3 C24 C25 C21 59.7(7) . . . . ?
Fe3 C26 C27 C28 -58.0(7) . . . . ?
Fe3 C26 C30 C29 57.9(7) . . . . ?
Fe3 C27 C28 C29 -60.1(6) . . . . ?
Fe3 C28 C29 C30 -59.5(7) . . . . ?
Fe3 C29 C30 C26 -59.1(7) . . . . ?
O1 C31 C32 C33 33.6(10) . . . . ?
O2 C35 C36 C37 -33.2(11) . . . . ?
C1 C2 C3 Fe1 -58.4(7) . . . . ?
C1 C2 C3 C4 0.8(11) . . . . ?
C2 C1 C5 Fe1 60.1(6) . . . . ?
C2 C1 C5 C4 2.9(10) . . . . ?
C2 C3 C4 Fe1 -59.3(6) . . . . ?
C2 C3 C4 C5 1.0(11) . . . . ?
C3 C4 C5 Fe1 -60.9(7) . . . . ?
C3 C4 C5 C1 -2.6(11) . . . . ?
C5 C1 C2 Fe1 -59.7(6) . . . . ?
C5 C1 C2 C3 -2.2(10) . . . . ?
C6 C7 C8 Fe1 58.2(7) . . . . ?
C6 C7 C8 C9 -1.6(12) . . . . ?
C7 C6 C10 Fe1 -60.2(6) . . . . ?
C7 C6 C10 C9 -2.7(10) . . . . ?
C7 C8 C9 Fe1 60.2(7) . . . . ?
C7 C8 C9 C10 -0.2(11) . . . . ?
C8 C9 C10 Fe1 60.3(7) . . . . ?
C8 C9 C10 C6 1.9(11) . . . . ?
C10 C6 C7 Fe1 60.1(6) . . . . ?
C10 C6 C7 C8 2.6(11) . . . . ?
C11 C12 C13 Fe2 -59.0(7) . . . . ?
C11 C12 C13 C14 1.3(11) . . . . ?
C12 C11 C15 Fe2 59.0(6) . . . . ?
C12 C11 C15 C14 0.6(11) . . . . ?
C12 C13 C14 Fe2 -60.2(7) . . . . ?
C12 C13 C14 C15 -0.8(11) . . . . ?
C13 C14 C15 Fe2 -59.6(7) . . . . ?
C13 C14 C15 C11 0.1(11) . . . . ?
C15 C11 C12 Fe2 -59.0(6) . . . . ?
C15 C11 C12 C13 -1.1(10) . . . . ?
C16 C17 C18 Fe2 59.0(7) . . . . ?
C16 C17 C18 C19 -0.3(11) . . . . ?
C17 C16 C20 Fe2 -59.3(6) . . . . ?
C17 C16 C20 C19 -2.5(10) . . . . ?
C17 C18 C19 Fe2 59.6(6) . . . . ?
C17 C18 C19 C20 -1.2(10) . . . . ?
C18 C19 C20 Fe2 60.7(6) . . . . ?
C18 C19 C20 C16 2.4(11) . . . . ?
C20 C16 C17 Fe2 59.8(6) . . . . ?
C20 C16 C17 C18 1.7(10) . . . . ?
C21 C22 C23 Fe3 -59.6(7) . . . . ?
C21 C22 C23 C24 -0.2(11) . . . . ?
C22 C21 C25 Fe3 58.4(6) . . . . ?
C22 C21 C25 C24 0.4(11) . . . . ?
C22 C23 C24 Fe3 -59.6(7) . . . . ?
C22 C23 C24 C25 0.4(11) . . . . ?
C23 C24 C25 Fe3 -60.3(7) . . . . ?
C23 C24 C25 C21 -0.6(11) . . . . ?
C25 C21 C22 Fe3 -58.6(6) . . . . ?
C25 C21 C22 C23 -0.2(11) . . . . ?
C26 C27 C28 Fe3 59.2(7) . . . . ?
C26 C27 C28 C29 -0.9(11) . . . . ?
C27 C26 C30 Fe3 -58.8(6) . . . . ?
C27 C26 C30 C29 -1.0(10) . . . . ?
C27 C28 C29 Fe3 59.7(6) . . . . ?
C27 C28 C29 C30 0.2(11) . . . . ?
C28 C29 C30 Fe3 59.6(7) . . . . ?
C28 C29 C30 C26 0.5(11) . . . . ?
C30 C26 C27 Fe3 59.2(6) . . . . ?
C30 C26 C27 C28 1.1(10) . . . . ?
C31 O1 C34 C33 28.0(10) . . . . ?
C31 C32 C33 C34 -16.3(11) . . . . ?
C32 C33 C34 O1 -6.3(11) . . . . ?
C34 O1 C31 C32 -38.6(10) . . . . ?
C35 O2 C38 C37 -31.3(11) . . . . ?
C35 C36 C37 C38 14.5(12) . . . . ?
C36 C37 C38 O2 9.6(12) . . . . ?
C38 O2 C35 C36 40.8(10) . . . . ?
Li1 O1 C31 C32 94.0(10) . . . . ?
Li1 O1 C34 C33 -107.6(9) . . . . ?
Li1 C1 C2 Fe1 168.1(11) . . . . ?
Li1 C1 C2 C3 -134.4(10) . . . . ?
Li1 C1 C5 Fe1 -152.9(6) . . . . ?
Li1 C1 C5 C4 149.9(8) . . . . ?
Li1 C11 C12 Fe2 164.8(10) . . . . ?
Li1 C11 C12 C13 -137.4(10) . . . . ?
Li1 C11 C15 Fe2 -151.2(7) . . . . ?
Li1 C11 C15 C14 150.3(8) . . . . ?
Li1 C21 C22 Fe3 162.5(10) . . . . ?
Li1 C21 C22 C23 -139.1(10) . . . . ?
Li1 C21 C25 Fe3 -150.7(6) . . . . ?
Li1 C21 C25 C24 151.3(8) . . . . ?
Li2 O2 C35 C36 -101.2(9) . . . . ?
Li2 O2 C38 C37 108.2(10) . . . . ?
Li2 C6 C7 Fe1 -155.6(7) . . . . ?
Li2 C6 C7 C8 146.9(8) . . . . ?
Li2 C6 C10 Fe1 160.4(9) . . . . ?
Li2 C6 C10 C9 -142.1(9) . . . . ?
Li2 C16 C17 Fe2 -153.8(7) . . . . ?
Li2 C16 C17 C18 148.1(8) . . . . ?
Li2 C16 C20 Fe2 159.7(9) . . . . ?
Li2 C16 C20 C19 -143.4(9) . . . . ?
Li2 C26 C27 Fe3 -153.2(7) . . . . ?
Li2 C26 C27 C28 148.8(8) . . . . ?
Li2 C26 C30 Fe3 159.7(9) . . . . ?
Li2 C26 C30 C29 -142.4(9) . . . . ?
Er1D C1D C2D Fe1D 73.4(5) . . . . ?
Er1D C1D C2D C3D 131.1(7) . . . . ?
Er1D C1D C5D Fe1D -73.6(5) . . . . ?
Er1D C1D C5D C4D -132.1(7) . . . . ?
Er1D C6D C7D Fe1D -71.4(6) . . . . ?
Er1D C6D C7D C8D -129.6(7) . . . . ?
Er1D C6D C10D Fe1D 74.0(5) . . . . ?
Er1D C6D C10D C9D 133.0(8) . . . . ?
Er1D C11D C12D Fe2D 74.5(5) . . . . ?
Er1D C11D C12D C13D 131.8(7) . . . . ?
Er1D C11D C15D Fe2D -73.4(6) . . . . ?
Er1D C11D C15D C14D -130.7(7) . . . . ?
Er1D C16D C17D Fe2D -72.4(6) . . . . ?
Er1D C16D C17D C18D -129.4(8) . . . . ?
Er1D C16D C20D Fe2D 76.7(5) . . . . ?
Er1D C16D C20D C19D 134.5(7) . . . . ?
Er1D C21D C22D Fe3D 75.4(6) . . . . ?
Er1D C21D C22D C23D 135.2(7) . . . . ?
Er1D C21D C25D Fe3D -75.7(5) . . . . ?
Er1D C21D C25D C24D -134.5(7) . . . . ?
Er1D C26D C27D Fe3D -73.8(6) . . . . ?
Er1D C26D C27D C28D -131.6(7) . . . . ?
Er1D C26D C30D Fe3D 77.6(5) . . . . ?
Er1D C26D C30D C29D 135.8(7) . . . . ?
Fe1D C1D C2D C3D 57.7(7) . . . . ?
Fe1D C1D C5D C4D -58.4(7) . . . . ?
Fe1D C2D C3D C4D 60.1(7) . . . . ?
Fe1D C3D C4D C5D 59.1(7) . . . . ?
Fe1D C4D C5D C1D 59.1(7) . . . . ?
Fe1D C6D C7D C8D -58.2(7) . . . . ?
Fe1D C6D C10D C9D 58.9(7) . . . . ?
Fe1D C7D C8D C9D -60.6(7) . . . . ?
Fe1D C8D C9D C10D -59.1(7) . . . . ?
Fe1D C9D C10D C6D -59.9(7) . . . . ?
Fe2D C11D C12D C13D 57.4(7) . . . . ?
Fe2D C11D C15D C14D -57.4(7) . . . . ?
Fe2D C12D C13D C14D 60.9(6) . . . . ?
Fe2D C13D C14D C15D 59.3(6) . . . . ?
Fe2D C14D C15D C11D 58.1(7) . . . . ?
Fe2D C16D C17D C18D -56.9(7) . . . . ?
Fe2D C16D C20D C19D 57.7(7) . . . . ?
Fe2D C17D C18D C19D -60.2(7) . . . . ?
Fe2D C18D C19D C20D -59.9(7) . . . . ?
Fe2D C19D C20D C16D -58.6(7) . . . . ?
Fe3D C21D C22D C23D 59.9(7) . . . . ?
Fe3D C21D C25D C24D -58.7(7) . . . . ?
Fe3D C22D C23D C24D 59.8(7) . . . . ?
Fe3D C23D C24D C25D 59.5(7) . . . . ?
Fe3D C24D C25D C21D 59.8(7) . . . . ?
Fe3D C26D C27D C28D -57.8(7) . . . . ?
Fe3D C26D C30D C29D 58.2(7) . . . . ?
Fe3D C27D C28D C29D -59.8(6) . . . . ?
Fe3D C28D C29D C30D -59.8(6) . . . . ?
Fe3D C29D C30D C26D -58.9(7) . . . . ?
O1D C31D C32D C33D 31.7(11) . . . . ?
O2D C35D C36D C37D -20.6(11) . . . . ?
C1D C2D C3D Fe1D -58.4(7) . . . . ?
C1D C2D C3D C4D 1.8(11) . . . . ?
C2D C1D C5D Fe1D 59.7(6) . . . . ?
C2D C1D C5D C4D 1.2(11) . . . . ?
C2D C3D C4D Fe1D -60.1(7) . . . . ?
C2D C3D C4D C5D -0.9(11) . . . . ?
C3D C4D C5D Fe1D -59.3(7) . . . . ?
C3D C4D C5D C1D -0.2(11) . . . . ?
C5D C1D C2D Fe1D -59.5(6) . . . . ?
C5D C1D C2D C3D -1.8(11) . . . . ?
C6D C7D C8D Fe1D 59.9(7) . . . . ?
C6D C7D C8D C9D -0.7(11) . . . . ?
C7D C6D C10D Fe1D -58.5(6) . . . . ?
C7D C6D C10D C9D 0.4(11) . . . . ?
C7D C8D C9D Fe1D 60.0(7) . . . . ?
C7D C8D C9D C10D 0.9(11) . . . . ?
C8D C9D C10D Fe1D 59.0(7) . . . . ?
C8D C9D C10D C6D -0.9(12) . . . . ?
C10D C6D C7D Fe1D 58.4(6) . . . . ?
C10D C6D C7D C8D 0.2(11) . . . . ?
C11D C12D C13D Fe2D -58.4(7) . . . . ?
C11D C12D C13D C14D 2.5(11) . . . . ?
C12D C11D C15D Fe2D 59.6(6) . . . . ?
C12D C11D C15D C14D 2.2(10) . . . . ?
C12D C13D C14D Fe2D -60.2(6) . . . . ?
C12D C13D C14D C15D -0.9(10) . . . . ?
C13D C14D C15D Fe2D -58.9(7) . . . . ?
C13D C14D C15D C11D -0.9(11) . . . . ?
C15D C11D C12D Fe2D -60.2(6) . . . . ?
C15D C11D C12D C13D -2.8(10) . . . . ?
C16D C17D C18D Fe2D 58.3(7) . . . . ?
C16D C17D C18D C19D -1.8(11) . . . . ?
C17D C16D C20D Fe2D -59.9(6) . . . . ?
C17D C16D C20D C19D -2.1(11) . . . . ?
C17D C18D C19D Fe2D 60.4(7) . . . . ?
C17D C18D C19D C20D 0.4(11) . . . . ?
C18D C19D C20D Fe2D 59.7(7) . . . . ?
C18D C19D C20D C16D 1.1(11) . . . . ?
C20D C16D C17D Fe2D 59.3(6) . . . . ?
C20D C16D C17D C18D 2.4(10) . . . . ?
C21D C22D C23D Fe3D -61.3(7) . . . . ?
C21D C22D C23D C24D -1.5(12) . . . . ?
C22D C21D C25D Fe3D 57.7(6) . . . . ?
C22D C21D C25D C24D -1.0(11) . . . . ?
C22D C23D C24D Fe3D -58.7(7) . . . . ?
C22D C23D C24D C25D 0.8(11) . . . . ?
C23D C24D C25D Fe3D -59.6(7) . . . . ?
C23D C24D C25D C21D 0.1(11) . . . . ?
C25D C21D C22D Fe3D -58.4(6) . . . . ?
C25D C21D C22D C23D 1.5(11) . . . . ?
C26D C27D C28D Fe3D 58.5(7) . . . . ?
C26D C27D C28D C29D -1.3(11) . . . . ?
C27D C26D C30D Fe3D -60.1(6) . . . . ?
C27D C26D C30D C29D -1.9(11) . . . . ?
C27D C28D C29D Fe3D 59.9(6) . . . . ?
C27D C28D C29D C30D 0.0(10) . . . . ?
C28D C29D C30D Fe3D 60.2(6) . . . . ?
C28D C29D C30D C26D 1.2(11) . . . . ?
C30D C26D C27D Fe3D 59.8(6) . . . . ?
C30D C26D C27D C28D 1.9(10) . . . . ?
C31D O1D C34D C33D 31.5(9) . . . . ?
C31D C32D C33D C34D -12.0(11) . . . . ?
C32D C33D C34D O1D -11.4(10) . . . . ?
C34D O1D C31D C32D -39.9(10) . . . . ?
C35D O2D C38D C37D -39.5(11) . . . . ?
C35D C36D C37D C38D -3.1(12) . . . . ?
C36D C37D C38D O2D 25.6(11) . . . . ?
C38D O2D C35D C36D 38.1(11) . . . . ?
Li1D O1D C31D C32D 89.1(10) . . . . ?
Li1D O1D C34D C33D -103.1(9) . . . . ?
Li1D C1D C2D Fe1D 161.9(9) . . . . ?
Li1D C1D C2D C3D -140.4(9) . . . . ?
Li1D C1D C5D Fe1D -152.9(7) . . . . ?
Li1D C1D C5D C4D 148.6(8) . . . . ?
Li1D C11D C12D Fe2D 163.4(10) . . . . ?
Li1D C11D C12D C13D -139.3(10) . . . . ?
Li1D C11D C15D Fe2D -152.7(7) . . . . ?
Li1D C11D C15D C14D 149.9(8) . . . . ?
Li1D C21D C22D Fe3D 164.1(10) . . . . ?
Li1D C21D C22D C23D -136.1(10) . . . . ?
Li1D C21D C25D Fe3D -154.6(7) . . . . ?
Li1D C21D C25D C24D 146.7(8) . . . . ?
Li2D O2D C35D C36D -97.7(10) . . . . ?
Li2D O2D C38D C37D 95.6(10) . . . . ?
Li2D C6D C7D Fe1D -153.2(8) . . . . ?
Li2D C6D C7D C8D 148.5(9) . . . . ?
Li2D C6D C10D Fe1D 157.1(10) . . . . ?
Li2D C6D C10D C9D -143.9(9) . . . . ?
Li2D C16D C17D Fe2D -155.6(7) . . . . ?
Li2D C16D C17D C18D 147.5(8) . . . . ?
Li2D C16D C20D Fe2D 158.7(9) . . . . ?
Li2D C16D C20D C19D -143.6(9) . . . . ?
Li2D C26D C27D Fe3D -154.4(7) . . . . ?
Li2D C26D C27D C28D 147.8(8) . . . . ?
Li2D C26D C30D Fe3D 158.8(8) . . . . ?
Li2D C26D C30D C29D -143.0(9) . . . . ?
O3 C39 C40 C41 6(3) . . . . ?
O3 C39 C40 C41A -24.4(16) . . . . ?
O3 C42 C41A C40 -29(2) . . . . ?
O4 C43 C44 C45 -17.9(11) . . . . ?
C43 O4 C46 C45 27.1(10) . . . . ?
C43 C44 C45 C46 33.1(10) . . . . ?
C44 C45 C46 O4 -37.1(9) . . . . ?
C46 O4 C43 C44 -5.3(11) . . . . ?
O5 C47 C48 C49 27.4(11) . . . . ?
O6 C51 C52 C53 6.1(12) . . . . ?
C39 O3 C42 C41 -17(3) . . . . ?
C39 O3 C42 C41A 13.5(15) . . . . ?
C39 C40 C41 C42 -16(4) . . . . ?
C39 C40 C41A C42 32(2) . . . . ?
C40 C41 C42 O3 20(4) . . . . ?
C42 O3 C39 C40 6.8(12) . . . . ?
C47 O5 C50 C49 -16.2(11) . . . . ?
C47 C48 C49 C50 -37.1(12) . . . . ?
C48 C49 C50 O5 33.1(12) . . . . ?
C50 O5 C47 C48 -7.1(11) . . . . ?
C51 O6 C54 C53 36.0(9) . . . . ?
C51 C52 C53 C54 15.2(12) . . . . ?
C52 C53 C54 O6 -30.9(11) . . . . ?
C54 O6 C51 C52 -26.6(10) . . . . ?
Li3 O3 C39 C40 179.4(10) . . . . ?
Li3 O3 C42 C41 171(3) . . . . ?
Li3 O3 C42 C41A -158.4(14) . . . . ?
Li3 O4 C43 C44 -179.1(8) . . . . ?
Li3 O4 C46 C45 -159.9(9) . . . . ?
Li3 O5 C47 C48 166.5(9) . . . . ?
Li3 O5 C50 C49 171.4(10) . . . . ?
Li3 O6 C51 C52 172.7(8) . . . . ?
Li3 O6 C54 C53 -166.5(9) . . . . ?
O3D C39D C40D C41D 7(3) . . . . ?
C39D O3D C42D C41D -1(3) . . . . ?
C39D C40D C41D C42D -8(3) . . . . ?
C40D C41D C42D O3D 5(3) . . . . ?
C42D O3D C39D C40D -4(3) . . . . ?
O3E C39E C40E C41E -4(3) . . . . ?
C39E O3E C42E C41E -7(3) . . . . ?
C39E O3E Li3D O4D 58(2) . . . . ?
C39E O3E Li3D O5D -62(3) . . . . ?
C39E O3E Li3D O6D 177(2) . . . . ?
C39E C40E C41E C42E 0(3) . . . . ?
C40E C41E C42E O3E 4(3) . . . . ?
C42E O3E C39E C40E 7(3) . . . . ?
C42E O3E Li3D O4D -138(3) . . . . ?
C42E O3E Li3D O5D 102(3) . . . . ?
C42E O3E Li3D O6D -19(3) . . . . ?
O4D C43D C44D C45D 30.7(12) . . . . ?
O5D C47D C48D C49D 34.5(11) . . . . ?
O6D C51D C52D C53D 31.9(13) . . . . ?
C43D O4D C46D C45D -13.5(12) . . . . ?
C43D C44D C45D C46D -38.2(11) . . . . ?
C44D C45D C46D O4D 32.0(11) . . . . ?
C46D O4D C43D C44D -10.7(13) . . . . ?
C47D O5D C50D C49D -3.1(11) . . . . ?
C47D C48D C49D C50D -35.5(11) . . . . ?
C48D C49D C50D O5D 24.5(11) . . . . ?
C50D O5D C47D C48D -20.1(11) . . . . ?
C51D O6D C54D C53D 23.0(11) . . . . ?
C51D C52D C53D C54D -17.2(14) . . . . ?
C52D C53D C54D O6D -2.9(13) . . . . ?
C54D O6D C51D C52D -34.2(11) . . . . ?
Li3D O3D C39D C40D 163.6(17) . . . . ?
Li3D O3D C42D C41D -167.5(16) . . . . ?
Li3D O3E C39E C40E 173.7(19) . . . . ?
Li3D O3E C42E C41E -173(2) . . . . ?
Li3D O4D C43D C44D 172.2(10) . . . . ?
Li3D O4D C46D C45D 163.4(10) . . . . ?
Li3D O5D C47D C48D 141.4(10) . . . . ?
Li3D O5D C50D C49D -165.2(9) . . . . ?
Li3D O6D C51D C52D 170.0(10) . . . . ?
Li3D O6D C54D C53D 178.1(10) . . . . ?
